data_7235940
loop_
_publ_author_name
'Al-Azemi, Talal F.'
'Vinodh, Mickey'

_publ_section_title
;
 Effect of the resorcin[4]arene host on the catalytic epoxidation of a
 Mn(iii)-based resorcin[4]arene--metalloporphyrin conjugate
;
_journal_issue 107
_journal_name_full 'RSC Advances'
_journal_page_first 88154
_journal_paper_doi 10.1039/C5RA13767E
_journal_volume 5
_journal_year 2015
_chemical_formula_moiety 'C111 H122 N4 O11'
_chemical_formula_sum 'C111 H122 N4 O11'
_chemical_formula_weight 1688.21
_space_group_IT_number 2
_space_group_name_Hall '-P 1'
_space_group_name_H-M_alt 'P -1'
_symmetry_cell_setting triclinic
_symmetry_Int_Tables_number 2
_symmetry_space_group_name_Hall '-P 1'
_symmetry_space_group_name_H-M 'P -1'
_atom_sites_solution_hydrogens geom
_atom_sites_solution_primary direct
_atom_sites_solution_secondary difmap
_audit_update_record
;
2013-09-02 deposited with the CCDC.
2015-10-16 downloaded from the CCDC.
;
_cell_angle_alpha 94.815(18)
_cell_angle_beta 91.045(16)
_cell_angle_gamma 116.086(14)
_cell_formula_units_Z 2
_cell_length_a 15.829(11)
_cell_length_b 16.002(10)
_cell_length_c 20.195(12)
_cell_measurement_reflns_used 814
_cell_measurement_temperature 150
_cell_measurement_theta_max 25.05
_cell_measurement_theta_min 8.80
_cell_volume 4569(5)
_computing_cell_refinement 'CrystalClear-SM Expert 2.0 r4'
_computing_data_collection 'CrystalClear-SM Expert 2.0 r4 (Rigaku, 2009)'
_computing_data_reduction 'CrystalClear-SM Expert 2.0 r4'
_computing_molecular_graphics 'CrystalStructure 4.0'
_computing_publication_material 'CrystalStructure 4.0 (Rigaku, 2010)'
_computing_structure_refinement 'SHELXL97 (Sheldrick, 2008)'
_computing_structure_solution 'SHELXS97 (Sheldrick, 2008)'
_diffrn_ambient_temperature 150
_diffrn_detector_area_resol_mean 10.000
_diffrn_measured_fraction_theta_full 0.960
_diffrn_measured_fraction_theta_max 0.960
_diffrn_measurement_device_type 'Rigaku R-AXIS RAPID'
_diffrn_measurement_method \w
_diffrn_radiation_type 'Mo K\a'
_diffrn_radiation_wavelength 0.71075
_diffrn_reflns_av_R_equivalents 0.0718
_diffrn_reflns_limit_h_max 18
_diffrn_reflns_limit_h_min -18
_diffrn_reflns_limit_k_max 17
_diffrn_reflns_limit_k_min -19
_diffrn_reflns_limit_l_max 23
_diffrn_reflns_limit_l_min -24
_diffrn_reflns_number 31464
_diffrn_reflns_theta_full 25.03
_diffrn_reflns_theta_max 25.03
_diffrn_standards_number 0
_exptl_absorpt_coefficient_mu 0.078
_exptl_absorpt_correction_T_max 0.984
_exptl_absorpt_correction_T_min 0.261
_exptl_absorpt_correction_type multi-scan
_exptl_absorpt_process_details 'ABSCOR (Rigaku, 1995)'
_exptl_crystal_colour Purple
_exptl_crystal_density_diffrn 1.227
_exptl_crystal_density_method 'not measured'
_exptl_crystal_description Platlet
_exptl_crystal_F_000 1808.00
_exptl_crystal_size_max 0.200
_exptl_crystal_size_mid 0.150
_exptl_crystal_size_min 0.050
_refine_diff_density_max 0.600
_refine_diff_density_min -0.490
_refine_ls_extinction_method none
_refine_ls_goodness_of_fit_ref 1.034
_refine_ls_hydrogen_treatment constr
_refine_ls_number_parameters 1147
_refine_ls_number_reflns 15475
_refine_ls_number_restraints 98
_refine_ls_R_factor_gt 0.1085
_refine_ls_shift/su_max 0.015
_refine_ls_structure_factor_coef Fsqd
_refine_ls_weighting_details 'w = 1/[\s^2^(Fo^2^)+(0.2000P)^2^+0.0000P] where P=(Fo^2^+2Fc^2^)/3'
_refine_ls_weighting_scheme calc
_refine_ls_wR_factor_ref 0.3493
_reflns_number_gt 7372
_reflns_number_total 15475
_reflns_threshold_expression F^2^>2.0\s(F^2^)
_cod_data_source_file c5ra13767e2.cif
_cod_data_source_block RCP
_cod_database_code 7235940

loop_
_symmetry_equiv_pos_site_id
_symmetry_equiv_pos_as_xyz
1 +X,+Y,+Z
2 -X,-Y,-Z

loop_
_atom_site_label
_atom_site_type_symbol
_atom_site_fract_x
_atom_site_fract_y
_atom_site_fract_z
_atom_site_U_iso_or_equiv
_atom_site_adp_type
_atom_site_occupancy
_atom_site_symmetry_multiplicity
_atom_site_calc_flag
_atom_site_refinement_flags
O1 O 0.4798(3) 1.0077(3) 0.27697(19) 0.0721(10) Uani 1.0 2 d .
O2 O 0.3685(3) 0.9948(3) 0.1253(2) 0.0744(11) Uani 1.0 2 d .
O3 O 0.4082(3) 0.9250(3) 0.0324(3) 0.0804(11) Uani 1.0 2 d .
O4 O 0.4338(4) 0.6429(3) -0.0232(3) 0.1000(14) Uani 1.0 2 d .
O5 O 0.4124(3) 0.5119(3) 0.0312(3) 0.0919(13) Uani 1.0 2 d .
O6 O 0.3404(3) 0.4334(3) 0.2509(3) 0.0838(12) Uani 1.0 2 d .
O7 O 0.3039(3) 0.5037(3) 0.3452(2) 0.0847(12) Uani 1.0 2 d .
O8 O 0.2672(3) 0.7796(3) 0.39896(18) 0.0738(10) Uani 1.0 2 d .
O9 O 0.2855(3) 0.9078(3) 0.3423(2) 0.0721(10) Uani 1.0 2 d .
O10 O 0.5352(8) 0.7743(14) 0.1722(7) 0.347(10) Uani 1.0 2 d .
O11 O 0.5052(5) 0.7633(6) 0.2756(4) 0.159(3) Uani 1.0 2 d .
N1 N 0.7209(3) 0.8886(3) 0.4789(2) 0.0588(11) Uani 1.0 2 d .
N2 N 0.8748(3) 0.9973(3) 0.4018(2) 0.0586(11) Uani 1.0 2 d .
N3 N 0.9733(3) 0.8888(3) 0.4373(2) 0.0570(10) Uani 1.0 2 d .
N4 N 0.8155(3) 0.7732(3) 0.5065(3) 0.0672(12) Uani 1.0 2 d .
C1 C 0.6542(4) 0.8262(4) 0.5159(3) 0.0601(13) Uani 1.0 2 d .
C2 C 0.5787(4) 0.8522(4) 0.5213(3) 0.0659(14) Uani 1.0 2 d .
C3 C 0.5987(4) 0.9260(4) 0.4880(3) 0.0641(14) Uani 1.0 2 d .
C4 C 0.6874(3) 0.9486(4) 0.4597(3) 0.0582(13) Uani 1.0 2 d .
C5 C 0.7297(3) 1.0163(4) 0.4164(3) 0.0555(12) Uani 1.0 2 d .
C6 C 0.8150(4) 1.0335(4) 0.3874(3) 0.0585(13) Uani 1.0 2 d .
C7 C 0.8511(4) 1.0935(4) 0.3359(3) 0.0638(14) Uani 1.0 2 d .
C8 C 0.9326(4) 1.0926(4) 0.3203(3) 0.0687(15) Uani 1.0 2 d .
C9 C 0.9481(4) 1.0322(4) 0.3622(3) 0.0599(13) Uani 1.0 2 d .
C10 C 1.0274(4) 1.0153(4) 0.3636(3) 0.0566(12) Uani 1.0 2 d .
C11 C 1.0409(3) 0.9530(4) 0.4025(3) 0.0561(12) Uani 1.0 2 d .
C12 C 1.1249(4) 0.9425(4) 0.4098(3) 0.0597(13) Uani 1.0 2 d .
C13 C 1.1083(3) 0.8729(4) 0.4469(3) 0.0576(13) Uani 1.0 2 d .
C14 C 1.0113(4) 0.8370(4) 0.4638(3) 0.0571(13) Uani 1.0 2 d .
C15 C 0.9637(3) 0.7587(4) 0.4989(3) 0.0564(12) Uani 1.0 2 d .
C16 C 0.8700(4) 0.7280(4) 0.5158(3) 0.0606(13) Uani 1.0 2 d .
C17 C 0.8159(4) 0.6441(4) 0.5463(3) 0.0662(14) Uani 1.0 2 d .
C18 C 0.7314(4) 0.6415(4) 0.5563(3) 0.0720(15) Uani 1.0 2 d .
C19 C 0.7304(4) 0.7232(4) 0.5325(3) 0.0686(15) Uani 1.0 2 d .
C20 C 0.6573(4) 0.7483(4) 0.5389(3) 0.0645(14) Uani 1.0 2 d .
C21 C 0.6764(3) 1.0655(4) 0.3937(3) 0.0579(13) Uani 1.0 2 d .
C22 C 0.6014(4) 1.0183(4) 0.3472(3) 0.0622(14) Uani 1.0 2 d .
C23 C 0.5517(3) 1.0629(4) 0.3227(3) 0.0585(13) Uani 1.0 2 d .
C24 C 0.5753(4) 1.1551(4) 0.3436(3) 0.0615(13) Uani 1.0 2 d .
C25 C 0.6500(4) 1.2011(4) 0.3901(3) 0.0648(14) Uani 1.0 2 d .
C26 C 0.7002(4) 1.1593(4) 0.4147(3) 0.0684(15) Uani 1.0 2 d .
C27 C 1.1014(4) 1.0648(4) 0.3176(3) 0.0600(13) Uani 1.0 2 d .
C28 C 1.1229(4) 1.0159(4) 0.2662(3) 0.0672(14) Uani 1.0 2 d .
C29 C 1.1888(4) 1.0637(5) 0.2212(3) 0.0768(16) Uani 1.0 2 d .
C30 C 1.2353(4) 1.1593(5) 0.2269(4) 0.0761(16) Uani 1.0 2 d .
C31 C 1.2132(4) 1.2074(4) 0.2783(4) 0.0801(17) Uani 1.0 2 d .
C32 C 1.1477(4) 1.1622(4) 0.3229(3) 0.0687(15) Uani 1.0 2 d .
C33 C 1.0139(3) 0.7036(4) 0.5188(3) 0.0575(13) Uani 1.0 2 d .
C34 C 1.0534(4) 0.6658(4) 0.4727(3) 0.0598(13) Uani 1.0 2 d .
C35 C 1.0987(4) 0.6137(4) 0.4917(3) 0.0650(14) Uani 1.0 2 d .
C36 C 1.1079(4) 0.6003(4) 0.5574(3) 0.0619(14) Uani 1.0 2 d .
C37 C 1.0690(4) 0.6384(4) 0.6031(3) 0.0675(14) Uani 1.0 2 d .
C38 C 1.0216(4) 0.6896(4) 0.5848(3) 0.0660(14) Uani 1.0 2 d .
C39 C 0.5731(4) 0.6852(4) 0.5735(4) 0.0741(16) Uani 1.0 2 d .
C40 C 0.5644(4) 0.7006(5) 0.6391(4) 0.0803(17) Uani 1.0 2 d .
C41 C 0.4888(6) 0.6400(6) 0.6717(4) 0.097(3) Uani 1.0 2 d .
C42 C 0.4199(5) 0.5622(6) 0.6361(5) 0.095(3) Uani 1.0 2 d .
C43 C 0.4276(5) 0.5459(6) 0.5721(5) 0.113(3) Uani 1.0 2 d .
C44 C 0.5041(5) 0.6067(6) 0.5386(4) 0.107(3) Uani 1.0 2 d .
C45 C 1.3091(5) 1.2103(5) 0.1802(4) 0.099(2) Uani 1.0 2 d .
C46 C 1.1583(4) 0.5442(4) 0.5778(4) 0.0803(17) Uani 1.0 2 d .
C47 C 0.3373(5) 0.4912(6) 0.6721(5) 0.130(4) Uani 1.0 2 d .
C48 C 0.4075(4) 1.0366(4) 0.2643(3) 0.0666(14) Uani 1.0 2 d .
C49 C 0.3258(4) 0.9506(4) 0.2336(3) 0.0625(14) Uani 1.0 2 d .
C50 C 0.3086(4) 0.9294(4) 0.1657(3) 0.0655(15) Uani 1.0 2 d .
C51 C 0.2307(4) 0.8493(4) 0.1372(3) 0.0649(14) Uani 1.0 2 d .
C52 C 0.1732(4) 0.7885(4) 0.1800(3) 0.0648(14) Uani 1.0 2 d .
C53 C 0.1889(4) 0.8047(4) 0.2486(3) 0.0636(14) Uani 1.0 2 d .
C54 C 0.2668(4) 0.8857(4) 0.2743(3) 0.0613(13) Uani 1.0 2 d .
C55 C 0.4382(4) 0.9723(5) 0.0958(4) 0.0821(18) Uani 1.0 2 d .
C56 C 0.2153(4) 0.8282(4) 0.0624(3) 0.0742(16) Uani 1.0 2 d .
C57 C 0.5261(5) 0.8377(5) -0.0014(4) 0.103(3) Uani 1.0 2 d .
C58 C 0.4229(5) 0.7837(5) 0.0094(4) 0.0851(18) Uani 1.0 2 d .
C59 C 0.3798(5) 0.6863(5) 0.0006(3) 0.0833(18) Uani 1.0 2 d .
C60 C 0.2851(5) 0.6345(5) 0.0123(3) 0.0825(17) Uani 1.0 2 d .
C61 C 0.2343(5) 0.6815(4) 0.0329(3) 0.0732(15) Uani 1.0 2 d .
C62 C 0.2721(4) 0.7769(4) 0.0397(3) 0.0734(15) Uani 1.0 2 d .
C63 C 0.3678(5) 0.8271(4) 0.0285(3) 0.0784(17) Uani 1.0 2 d .
C64 C 0.4720(5) 0.6068(5) 0.0243(4) 0.094(2) Uani 1.0 2 d .
C65 C 0.2427(5) 0.5261(4) 0.0049(4) 0.0847(18) Uani 1.0 2 d .
C66 C 0.4731(5) 0.4757(5) 0.1527(4) 0.101(2) Uani 1.0 2 d .
C67 C 0.3771(5) 0.4750(4) 0.1408(4) 0.0799(17) Uani 1.0 2 d .
C68 C 0.3147(5) 0.4559(4) 0.1908(4) 0.0765(16) Uani 1.0 2 d .
C69 C 0.2284(4) 0.4552(4) 0.1827(3) 0.0735(16) Uani 1.0 2 d .
C70 C 0.2042(4) 0.4758(4) 0.1215(3) 0.0730(15) Uani 1.0 2 d .
C71 C 0.2643(5) 0.4968(4) 0.0707(3) 0.0735(15) Uani 1.0 2 d .
C72 C 0.3498(5) 0.4961(4) 0.0820(4) 0.0779(17) Uani 1.0 2 d .
C73 C 0.3748(5) 0.5049(5) 0.3033(4) 0.0823(17) Uani 1.0 2 d .
C74 C 0.1628(4) 0.4358(4) 0.2399(3) 0.0770(16) Uani 1.0 2 d .
C75 C 0.3612(5) 0.6720(5) 0.4272(4) 0.0897(18) Uani 1.0 2 d .
C76 C 0.2874(4) 0.6421(5) 0.3711(3) 0.0735(16) Uani 1.0 2 d .
C77 C 0.2417(4) 0.6964(4) 0.3583(3) 0.0668(14) Uani 1.0 2 d .
C78 C 0.1724(4) 0.6702(4) 0.3088(3) 0.0650(14) Uani 1.0 2 d .
C79 C 0.1464(4) 0.5847(4) 0.2706(3) 0.0700(15) Uani 1.0 2 d .
C80 C 0.1892(4) 0.5274(4) 0.2822(3) 0.0709(15) Uani 1.0 2 d .
C81 C 0.2601(4) 0.5590(5) 0.3313(3) 0.0730(16) Uani 1.0 2 d .
C82 C 0.3310(4) 0.8627(4) 0.3747(3) 0.0713(15) Uani 1.0 2 d .
C83 C 0.1276(4) 0.7339(4) 0.2946(3) 0.0660(14) Uani 1.0 2 d .
C84 C 0.1127(4) 0.7826(4) 0.0376(3) 0.0809(17) Uani 1.0 2 d .
C85 C 0.0643(4) 0.8450(5) 0.0488(4) 0.093(2) Uani 1.0 2 d .
C86 C -0.0390(5) 0.7983(6) 0.0237(5) 0.114(3) Uani 1.0 2 d .
C87 C -0.0827(7) 0.8619(8) 0.0223(6) 0.157(4) Uani 1.0 2 d .
C88 C -0.1747(8) 0.8308(11) -0.0140(8) 0.213(6) Uani 1.0 2 d .
C89 C -0.2486(11) 0.7491(13) 0.0158(10) 0.294(10) Uani 1.0 2 d .
C90 C 0.1381(6) 0.4788(6) -0.0186(4) 0.112(3) Uani 1.0 2 d .
C91 C 0.1211(9) 0.5106(11) -0.0900(6) 0.196(5) Uani 1.0 2 d .
C92 C 0.1809(12) 0.5162(11) -0.1404(6) 0.247(6) Uani 1.0 2 d .
C93 C 0.1754(15) 0.5636(14) -0.2005(7) 0.271(7) Uani 1.0 2 d .
C94 C 0.2615(13) 0.6760(13) -0.1779(9) 0.267(8) Uani 1.0 2 d .
C95 C 0.3583(14) 0.7159(14) -0.1890(9) 0.273(8) Uani 1.0 2 d .
C96 C 0.0587(5) 0.3820(5) 0.2185(4) 0.0897(19) Uani 1.0 2 d .
C97 C 0.0292(5) 0.2832(5) 0.1871(4) 0.099(2) Uani 1.0 2 d .
C98 C -0.0769(6) 0.2308(5) 0.1715(4) 0.113(3) Uani 1.0 2 d .
C99 C -0.1104(7) 0.1326(6) 0.1392(5) 0.134(4) Uani 1.0 2 d .
C100 C -0.2154(7) 0.0872(8) 0.1147(6) 0.164(5) Uani 1.0 2 d .
C101 C -0.2805(8) 0.0679(9) 0.1681(7) 0.178(5) Uani 1.0 2 d .
C102 C 0.0235(4) 0.6844(4) 0.2731(4) 0.0773(16) Uani 1.0 2 d .
C103 C -0.0223(4) 0.7489(4) 0.2719(4) 0.0815(17) Uani 1.0 2 d .
C104 C -0.1284(5) 0.7003(6) 0.2659(6) 0.129(3) Uani 1.0 2 d .
C105 C -0.1725(6) 0.7657(7) 0.2637(6) 0.149(4) Uani 1.0 2 d .
C106 C -0.1496(8) 0.8204(8) 0.2070(8) 0.185(5) Uani 1.0 2 d .
C107 C -0.2070(9) 0.8700(9) 0.1970(8) 0.205(6) Uani 1.0 2 d .
C108 C 0.3806(5) 0.7270(5) 0.1951(4) 0.099(2) Uani 1.0 2 d .
C109 C 0.4762(8) 0.7643(11) 0.2111(6) 0.180(6) Uani 1.0 2 d .
C110 C 0.5756(9) 0.7353(13) 0.2723(7) 0.295(11) Uani 1.0 2 d .
C111 C 0.5996(8) 0.7346(10) 0.3468(6) 0.194(5) Uani 1.0 2 d .
H2 H 0.5236 0.8217 0.5448 0.0791 Uiso 1.0 2 calc R
H2A H 0.8675 0.9580 0.4316 0.0703 Uiso 1.0 2 calc R
H3 H 0.5609 0.9580 0.4837 0.0770 Uiso 1.0 2 calc R
H4 H 0.8321 0.8250 0.4872 0.0806 Uiso 1.0 2 calc R
H7 H 0.8227 1.1276 0.3164 0.0765 Uiso 1.0 2 calc R
H8 H 0.9726 1.1260 0.2875 0.0824 Uiso 1.0 2 calc R
H10A H -0.2260 0.1293 0.0859 0.1973 Uiso 1.0 2 calc R
H10B H -0.2301 0.0278 0.0871 0.1973 Uiso 1.0 2 calc R
H10C H 0.0157 0.6514 0.2280 0.0927 Uiso 1.0 2 calc R
H10D H -0.0093 0.6367 0.3038 0.0927 Uiso 1.0 2 calc R
H10E H 0.0004 0.7869 0.2340 0.0978 Uiso 1.0 2 calc R
H10F H -0.0017 0.7922 0.3133 0.0978 Uiso 1.0 2 calc R
H10G H -0.1492 0.6562 0.2248 0.1547 Uiso 1.0 2 calc R
H10H H -0.1513 0.6633 0.3042 0.1547 Uiso 1.0 2 calc R
H10I H -0.2418 0.7289 0.2629 0.1784 Uiso 1.0 2 calc R
H10J H -0.1523 0.8091 0.3050 0.1784 Uiso 1.0 2 calc R
H10K H -0.1571 0.7781 0.1663 0.2218 Uiso 1.0 2 calc R
H10L H -0.0825 0.8668 0.2128 0.2218 Uiso 1.0 2 calc R
H10M H -0.2780 0.1267 0.1886 0.2141 Uiso 1.0 2 calc R
H10N H -0.2624 0.0371 0.2019 0.2141 Uiso 1.0 2 calc R
H10O H -0.3447 0.0268 0.1498 0.2141 Uiso 1.0 2 calc R
H10P H -0.2002 0.9123 0.2369 0.2463 Uiso 1.0 2 calc R
H10Q H -0.2733 0.8246 0.1885 0.2463 Uiso 1.0 2 calc R
H10R H -0.1858 0.9064 0.1587 0.2463 Uiso 1.0 2 calc R
H10S H 0.3473 0.6733 0.2203 0.1188 Uiso 1.0 2 calc R
H10T H 0.3682 0.7066 0.1473 0.1188 Uiso 1.0 2 calc R
H10U H 0.3586 0.7746 0.2064 0.1188 Uiso 1.0 2 calc R
H11A H 0.6307 0.7802 0.2508 0.3538 Uiso 1.0 2 calc R
H11B H 0.5532 0.6724 0.2480 0.3538 Uiso 1.0 2 calc R
H11C H 0.5711 0.6701 0.3584 0.2324 Uiso 1.0 2 calc R
H11D H 0.5748 0.7714 0.3740 0.2324 Uiso 1.0 2 calc R
H11E H 0.6682 0.7619 0.3550 0.2324 Uiso 1.0 2 calc R
H12 H 1.1830 0.9790 0.3913 0.0716 Uiso 1.0 2 calc R
H13 H 1.1522 0.8507 0.4599 0.0691 Uiso 1.0 2 calc R
H17 H 0.8362 0.5989 0.5573 0.0795 Uiso 1.0 2 calc R
H18 H 0.6808 0.5938 0.5758 0.0864 Uiso 1.0 2 calc R
H22 H 0.5839 0.9547 0.3320 0.0746 Uiso 1.0 2 calc R
H24 H 0.5413 1.1858 0.3266 0.0739 Uiso 1.0 2 calc R
H25 H 0.6669 1.2644 0.4055 0.0777 Uiso 1.0 2 calc R
H26 H 0.7518 1.1937 0.4462 0.0821 Uiso 1.0 2 calc R
H28 H 1.0926 0.9495 0.2615 0.0806 Uiso 1.0 2 calc R
H29 H 1.2017 1.0290 0.1857 0.0922 Uiso 1.0 2 calc R
H31 H 1.2443 1.2738 0.2831 0.0961 Uiso 1.0 2 calc R
H32 H 1.1339 1.1975 0.3574 0.0825 Uiso 1.0 2 calc R
H34 H 1.0496 0.6754 0.4271 0.0718 Uiso 1.0 2 calc R
H35 H 1.1240 0.5868 0.4587 0.0780 Uiso 1.0 2 calc R
H37 H 1.0743 0.6298 0.6487 0.0810 Uiso 1.0 2 calc R
H38 H 0.9947 0.7149 0.6178 0.0792 Uiso 1.0 2 calc R
H40 H 0.6116 0.7548 0.6638 0.0963 Uiso 1.0 2 calc R
H41 H 0.4848 0.6522 0.7181 0.1169 Uiso 1.0 2 calc R
H43 H 0.3802 0.4915 0.5479 0.1353 Uiso 1.0 2 calc R
H44 H 0.5080 0.5937 0.4923 0.1289 Uiso 1.0 2 calc R
H45A H 1.2882 1.2479 0.1546 0.1185 Uiso 1.0 2 calc R
H45B H 1.3191 1.1649 0.1497 0.1185 Uiso 1.0 2 calc R
H45C H 1.3683 1.2514 0.2058 0.1185 Uiso 1.0 2 calc R
H46A H 1.1119 0.4800 0.5826 0.0964 Uiso 1.0 2 calc R
H46B H 1.1944 0.5729 0.6203 0.0964 Uiso 1.0 2 calc R
H46C H 1.2012 0.5434 0.5436 0.0964 Uiso 1.0 2 calc R
H47A H 0.3613 0.4818 0.7145 0.1560 Uiso 1.0 2 calc R
H47B H 0.3074 0.4315 0.6440 0.1560 Uiso 1.0 2 calc R
H47C H 0.2910 0.5154 0.6805 0.1560 Uiso 1.0 2 calc R
H48A H 0.4285 1.0859 0.2334 0.0799 Uiso 1.0 2 calc R
H48B H 0.3910 1.0609 0.3062 0.0799 Uiso 1.0 2 calc R
H52 H 0.1207 0.7330 0.1616 0.0777 Uiso 1.0 2 calc R
H55A H 0.4965 1.0307 0.0930 0.0985 Uiso 1.0 2 calc R
H55B H 0.4534 0.9330 0.1246 0.0985 Uiso 1.0 2 calc R
H56 H 0.2447 0.8900 0.0437 0.0890 Uiso 1.0 2 calc R
H57A H 0.5626 0.8158 0.0260 0.1232 Uiso 1.0 2 calc R
H57B H 0.5462 0.9044 0.0112 0.1232 Uiso 1.0 2 calc R
H57C H 0.5369 0.8279 -0.0485 0.1232 Uiso 1.0 2 calc R
H61 H 0.1705 0.6465 0.0428 0.0878 Uiso 1.0 2 calc R
H64A H 0.5340 0.6128 0.0106 0.1132 Uiso 1.0 2 calc R
H64B H 0.4821 0.6441 0.0678 0.1132 Uiso 1.0 2 calc R
H65 H 0.2774 0.5079 -0.0298 0.1017 Uiso 1.0 2 calc R
H66A H 0.5198 0.5228 0.1275 0.1207 Uiso 1.0 2 calc R
H66B H 0.4686 0.4139 0.1379 0.1207 Uiso 1.0 2 calc R
H66C H 0.4924 0.4909 0.2003 0.1207 Uiso 1.0 2 calc R
H70 H 0.1444 0.4752 0.1148 0.0876 Uiso 1.0 2 calc R
H73A H 0.4042 0.5660 0.2847 0.0988 Uiso 1.0 2 calc R
H73B H 0.4243 0.4986 0.3301 0.0988 Uiso 1.0 2 calc R
H74 H 0.1781 0.3953 0.2682 0.0924 Uiso 1.0 2 calc R
H75A H 0.4233 0.7090 0.4108 0.1076 Uiso 1.0 2 calc R
H75B H 0.3604 0.6166 0.4450 0.1076 Uiso 1.0 2 calc R
H75C H 0.3481 0.7099 0.4624 0.1076 Uiso 1.0 2 calc R
H79 H 0.0983 0.5653 0.2360 0.0840 Uiso 1.0 2 calc R
H82A H 0.3710 0.8483 0.3432 0.0855 Uiso 1.0 2 calc R
H82B H 0.3725 0.9058 0.4123 0.0855 Uiso 1.0 2 calc R
H83 H 0.1322 0.7711 0.3380 0.0792 Uiso 1.0 2 calc R
H84A H 0.1083 0.7630 -0.0107 0.0971 Uiso 1.0 2 calc R
H84B H 0.0789 0.7256 0.0604 0.0971 Uiso 1.0 2 calc R
H85A H 0.0980 0.9020 0.0260 0.1121 Uiso 1.0 2 calc R
H85B H 0.0685 0.8646 0.0971 0.1121 Uiso 1.0 2 calc R
H86A H -0.0442 0.7676 -0.0219 0.1367 Uiso 1.0 2 calc R
H86B H -0.0748 0.7488 0.0524 0.1367 Uiso 1.0 2 calc R
H87A H -0.0376 0.9188 0.0034 0.1880 Uiso 1.0 2 calc R
H87B H -0.0894 0.8811 0.0690 0.1880 Uiso 1.0 2 calc R
H88A H -0.1702 0.8126 -0.0614 0.2556 Uiso 1.0 2 calc R
H88B H -0.1927 0.8829 -0.0119 0.2556 Uiso 1.0 2 calc R
H89A H -0.2752 0.7720 0.0525 0.3530 Uiso 1.0 2 calc R
H89B H -0.2202 0.7111 0.0327 0.3530 Uiso 1.0 2 calc R
H89C H -0.2988 0.7110 -0.0183 0.3530 Uiso 1.0 2 calc R
H90A H 0.1016 0.4954 0.0149 0.1342 Uiso 1.0 2 calc R
H90B H 0.1148 0.4100 -0.0226 0.1342 Uiso 1.0 2 calc R
H91A H 0.0565 0.4667 -0.1076 0.2354 Uiso 1.0 2 calc R
H91B H 0.1223 0.5729 -0.0813 0.2354 Uiso 1.0 2 calc R
H92A H 0.1696 0.4517 -0.1562 0.2966 Uiso 1.0 2 calc R
H92B H 0.2464 0.5490 -0.1206 0.2966 Uiso 1.0 2 calc R
H93A H 0.1126 0.5620 -0.2073 0.3254 Uiso 1.0 2 calc R
H93B H 0.1902 0.5352 -0.2413 0.3254 Uiso 1.0 2 calc R
H94A H 0.2378 0.7170 -0.1974 0.3205 Uiso 1.0 2 calc R
H94B H 0.2587 0.6861 -0.1291 0.3205 Uiso 1.0 2 calc R
H95A H 0.3686 0.6831 -0.2289 0.3280 Uiso 1.0 2 calc R
H95B H 0.3934 0.7104 -0.1505 0.3280 Uiso 1.0 2 calc R
H95C H 0.3803 0.7821 -0.1954 0.3280 Uiso 1.0 2 calc R
H96A H 0.0217 0.3795 0.2579 0.1076 Uiso 1.0 2 calc R
H96B H 0.0426 0.4169 0.1862 0.1076 Uiso 1.0 2 calc R
H97A H 0.0487 0.2490 0.2179 0.1192 Uiso 1.0 2 calc R
H97B H 0.0618 0.2853 0.1455 0.1192 Uiso 1.0 2 calc R
H98A H -0.1089 0.2286 0.2135 0.1357 Uiso 1.0 2 calc R
H98B H -0.0961 0.2664 0.1418 0.1357 Uiso 1.0 2 calc R
H99A H -0.1006 0.0940 0.1715 0.1609 Uiso 1.0 2 calc R
H99B H -0.0720 0.1333 0.1009 0.1609 Uiso 1.0 2 calc R

loop_
_atom_site_aniso_label
_atom_site_aniso_U_11
_atom_site_aniso_U_22
_atom_site_aniso_U_33
_atom_site_aniso_U_12
_atom_site_aniso_U_13
_atom_site_aniso_U_23
O1 0.049(2) 0.071(3) 0.097(3) 0.0295(19) -0.014(2) -0.004(2)
O2 0.056(3) 0.058(2) 0.097(3) 0.0120(18) -0.002(2) 0.021(2)
O3 0.070(3) 0.063(3) 0.095(3) 0.013(2) 0.016(3) 0.028(3)
O4 0.115(4) 0.093(3) 0.105(4) 0.051(3) 0.054(3) 0.036(3)
O5 0.093(3) 0.073(3) 0.110(4) 0.033(3) 0.045(3) 0.020(3)
O6 0.081(3) 0.070(3) 0.101(4) 0.031(3) 0.016(3) 0.026(3)
O7 0.077(3) 0.083(3) 0.098(3) 0.033(3) 0.022(3) 0.033(3)
O8 0.054(3) 0.081(3) 0.075(3) 0.018(2) 0.0136(18) 0.011(3)
O9 0.049(2) 0.070(3) 0.087(3) 0.0196(19) 0.0043(19) -0.008(2)
O10 0.155(9) 0.55(3) 0.260(13) 0.103(13) 0.047(9) -0.064(15)
O11 0.124(5) 0.226(8) 0.162(6) 0.102(6) 0.009(5) 0.054(6)
N1 0.037(3) 0.056(3) 0.076(3) 0.012(2) 0.008(2) 0.016(2)
N2 0.038(3) 0.062(3) 0.074(3) 0.019(2) 0.011(2) 0.020(3)
N3 0.038(2) 0.055(3) 0.074(3) 0.0139(19) 0.0075(19) 0.022(2)
N4 0.041(3) 0.071(3) 0.085(3) 0.016(3) 0.016(2) 0.032(3)
C1 0.035(3) 0.065(3) 0.068(4) 0.009(3) 0.011(3) 0.018(3)
C2 0.033(3) 0.073(4) 0.083(4) 0.014(3) 0.015(3) 0.021(3)
C3 0.035(3) 0.068(4) 0.084(4) 0.017(3) 0.008(3) 0.012(3)
C4 0.036(3) 0.053(3) 0.077(4) 0.011(3) 0.005(3) 0.012(3)
C5 0.034(3) 0.052(3) 0.074(4) 0.012(3) 0.003(3) 0.008(3)
C6 0.043(3) 0.054(3) 0.069(4) 0.012(3) 0.007(3) 0.011(3)
C7 0.040(3) 0.059(3) 0.093(4) 0.019(3) 0.014(3) 0.021(3)
C8 0.051(4) 0.057(3) 0.093(4) 0.015(3) 0.018(3) 0.024(3)
C9 0.041(3) 0.057(3) 0.077(4) 0.016(3) 0.012(3) 0.018(3)
C10 0.041(3) 0.049(3) 0.070(4) 0.011(3) 0.009(3) 0.008(3)
C11 0.035(3) 0.053(3) 0.068(4) 0.007(3) 0.012(3) 0.014(3)
C12 0.035(3) 0.059(3) 0.076(4) 0.010(3) 0.012(3) 0.015(3)
C13 0.034(3) 0.055(3) 0.078(4) 0.012(3) 0.009(3) 0.014(3)
C14 0.039(3) 0.058(3) 0.065(3) 0.012(3) 0.008(3) 0.007(3)
C15 0.037(3) 0.060(3) 0.068(4) 0.017(3) 0.010(3) 0.012(3)
C16 0.037(3) 0.065(3) 0.079(4) 0.020(3) 0.009(3) 0.021(3)
C17 0.043(3) 0.072(4) 0.085(4) 0.022(3) 0.014(3) 0.031(3)
C18 0.046(3) 0.069(4) 0.098(5) 0.018(3) 0.023(3) 0.035(4)
C19 0.041(3) 0.069(4) 0.091(4) 0.016(3) 0.020(3) 0.030(3)
C20 0.038(3) 0.069(4) 0.084(4) 0.016(3) 0.013(3) 0.031(3)
C21 0.031(3) 0.055(3) 0.080(4) 0.010(3) 0.009(3) 0.016(3)
C22 0.037(3) 0.054(3) 0.086(4) 0.011(3) 0.006(3) 0.005(3)
C23 0.034(3) 0.060(3) 0.073(4) 0.012(3) 0.007(3) 0.010(3)
C24 0.037(3) 0.052(3) 0.086(4) 0.009(3) 0.013(3) 0.019(3)
C25 0.043(3) 0.048(3) 0.095(4) 0.012(3) 0.008(3) 0.010(3)
C26 0.038(3) 0.056(3) 0.099(5) 0.010(3) -0.000(3) 0.007(3)
C27 0.041(3) 0.055(3) 0.081(4) 0.015(3) 0.017(3) 0.024(3)
C28 0.057(4) 0.062(4) 0.080(4) 0.022(3) 0.019(3) 0.018(3)
C29 0.061(4) 0.079(4) 0.091(5) 0.029(4) 0.024(3) 0.023(4)
C30 0.055(4) 0.077(4) 0.098(5) 0.025(3) 0.034(3) 0.036(4)
C31 0.067(4) 0.061(4) 0.105(5) 0.017(3) 0.029(4) 0.024(4)
C32 0.049(3) 0.056(3) 0.096(4) 0.017(3) 0.028(3) 0.015(3)
C33 0.031(3) 0.055(3) 0.072(4) 0.005(3) 0.010(3) 0.014(3)
C34 0.036(3) 0.057(3) 0.072(4) 0.005(3) 0.011(3) 0.015(3)
C35 0.039(3) 0.055(3) 0.091(5) 0.012(3) 0.019(3) 0.006(3)
C36 0.036(3) 0.057(3) 0.082(4) 0.010(3) 0.008(3) 0.018(3)
C37 0.050(3) 0.072(4) 0.075(4) 0.020(3) 0.011(3) 0.015(3)
C38 0.051(3) 0.067(4) 0.078(4) 0.023(3) 0.016(3) 0.015(3)
C39 0.042(3) 0.079(4) 0.104(5) 0.025(3) 0.023(3) 0.039(4)
C40 0.061(4) 0.080(4) 0.107(5) 0.032(4) 0.038(4) 0.034(4)
C41 0.082(5) 0.100(5) 0.127(6) 0.046(5) 0.054(5) 0.056(5)
C42 0.046(4) 0.107(6) 0.142(7) 0.034(4) 0.036(4) 0.065(5)
C43 0.053(4) 0.121(6) 0.135(7) 0.005(4) 0.017(5) 0.047(6)
C44 0.054(4) 0.117(6) 0.115(6) -0.002(4) 0.009(4) 0.044(5)
C45 0.082(5) 0.092(5) 0.113(6) 0.024(4) 0.045(4) 0.043(4)
C46 0.056(4) 0.068(4) 0.117(5) 0.025(3) 0.008(4) 0.026(4)
C47 0.074(5) 0.140(7) 0.189(9) 0.041(5) 0.065(5) 0.103(7)
C48 0.042(3) 0.060(3) 0.089(4) 0.015(3) -0.005(3) 0.005(3)
C49 0.044(3) 0.055(3) 0.085(4) 0.019(3) -0.001(3) 0.011(3)
C50 0.040(3) 0.057(3) 0.093(5) 0.013(3) 0.004(3) 0.024(3)
C51 0.053(4) 0.058(3) 0.082(4) 0.022(3) -0.005(3) 0.010(3)
C52 0.033(3) 0.054(3) 0.093(5) 0.006(3) 0.002(3) 0.011(3)
C53 0.041(3) 0.061(4) 0.078(4) 0.014(3) 0.002(3) 0.002(3)
C54 0.041(3) 0.067(4) 0.074(4) 0.023(3) 0.002(3) 0.005(3)
C55 0.052(4) 0.076(4) 0.103(5) 0.010(3) 0.014(4) 0.030(4)
C56 0.065(4) 0.058(4) 0.088(5) 0.015(3) -0.001(3) 0.017(3)
C57 0.098(6) 0.090(5) 0.124(6) 0.038(5) 0.049(5) 0.047(5)
C58 0.081(5) 0.080(5) 0.091(5) 0.027(4) 0.042(4) 0.035(4)
C59 0.091(5) 0.076(4) 0.079(4) 0.030(4) 0.036(4) 0.026(4)
C60 0.078(5) 0.074(4) 0.081(4) 0.018(4) 0.019(4) 0.017(4)
C61 0.072(4) 0.059(4) 0.079(4) 0.018(3) 0.008(3) 0.014(3)
C62 0.063(4) 0.073(4) 0.075(4) 0.019(3) 0.010(3) 0.023(3)
C63 0.076(4) 0.067(4) 0.083(4) 0.020(4) 0.023(4) 0.029(3)
C64 0.087(5) 0.083(5) 0.120(6) 0.038(4) 0.049(4) 0.031(4)
C65 0.088(5) 0.066(4) 0.092(5) 0.026(4) 0.018(4) 0.011(4)
C66 0.093(5) 0.097(5) 0.118(6) 0.043(5) 0.039(5) 0.033(5)
C67 0.073(4) 0.065(4) 0.102(5) 0.028(4) 0.026(4) 0.021(4)
C68 0.068(4) 0.062(4) 0.095(5) 0.022(3) 0.019(4) 0.025(4)
C69 0.066(4) 0.054(4) 0.089(5) 0.014(3) 0.020(4) 0.016(3)
C70 0.063(4) 0.053(3) 0.094(5) 0.016(3) 0.015(4) 0.014(3)
C71 0.068(4) 0.053(3) 0.089(5) 0.017(3) 0.015(4) 0.009(3)
C72 0.081(5) 0.057(4) 0.084(5) 0.019(4) 0.030(4) 0.013(3)
C73 0.074(4) 0.080(5) 0.094(5) 0.032(4) 0.019(4) 0.027(4)
C74 0.064(4) 0.061(4) 0.094(5) 0.013(3) 0.020(3) 0.020(4)
C75 0.080(5) 0.087(5) 0.091(5) 0.027(4) 0.001(4) 0.011(4)
C76 0.062(4) 0.078(4) 0.072(4) 0.021(4) 0.019(3) 0.019(4)
C77 0.054(4) 0.071(4) 0.064(4) 0.017(3) 0.009(3) 0.004(3)
C78 0.044(3) 0.067(4) 0.073(4) 0.012(3) 0.020(3) 0.016(3)
C79 0.046(3) 0.069(4) 0.075(4) 0.006(3) 0.011(3) 0.008(3)
C80 0.055(4) 0.063(4) 0.089(4) 0.018(3) 0.022(3) 0.028(3)
C81 0.064(4) 0.075(4) 0.076(4) 0.022(4) 0.018(3) 0.029(4)
C82 0.047(3) 0.077(4) 0.083(4) 0.021(3) 0.001(3) 0.011(3)
C83 0.040(3) 0.062(3) 0.085(4) 0.013(3) 0.007(3) 0.004(3)
C84 0.060(4) 0.068(4) 0.089(5) 0.005(3) -0.008(3) 0.010(3)
C85 0.063(4) 0.083(5) 0.123(6) 0.024(4) -0.020(4) 0.010(4)
C86 0.075(5) 0.115(6) 0.132(6) 0.025(4) -0.014(5) 0.008(5)
C87 0.098(6) 0.170(8) 0.208(9) 0.066(6) -0.034(6) 0.019(7)
C88 0.117(8) 0.236(12) 0.268(13) 0.069(8) -0.058(8) -0.004(10)
C89 0.143(11) 0.28(2) 0.36(3) 0.017(11) 0.013(14) -0.010(16)
C90 0.099(6) 0.104(6) 0.115(5) 0.036(5) -0.019(5) -0.022(5)
C91 0.143(8) 0.301(12) 0.126(7) 0.092(8) -0.035(6) -0.034(8)
C92 0.272(12) 0.356(13) 0.099(7) 0.135(11) -0.015(7) -0.031(9)
C93 0.311(15) 0.339(16) 0.151(10) 0.138(12) 0.010(11) -0.001(11)
C94 0.219(14) 0.352(15) 0.217(15) 0.118(13) 0.071(13) -0.004(13)
C95 0.279(15) 0.328(18) 0.257(17) 0.156(13) 0.173(15) 0.108(14)
C96 0.065(4) 0.079(4) 0.095(5) 0.003(4) 0.016(4) 0.013(4)
C97 0.089(5) 0.064(4) 0.108(5) -0.001(4) 0.002(4) 0.015(4)
C98 0.099(6) 0.082(5) 0.107(6) -0.009(4) -0.004(5) 0.026(4)
C99 0.131(8) 0.087(6) 0.112(6) -0.018(5) -0.001(5) 0.018(5)
C100 0.111(8) 0.145(9) 0.152(9) -0.024(6) 0.015(7) 0.034(7)
C101 0.112(8) 0.175(11) 0.208(12) 0.025(8) -0.025(9) 0.030(9)
C102 0.049(4) 0.076(4) 0.092(5) 0.014(3) 0.008(3) 0.012(4)
C103 0.046(3) 0.075(4) 0.108(5) 0.013(3) 0.002(3) 0.008(4)
C104 0.042(4) 0.119(6) 0.217(9) 0.021(4) 0.011(5) 0.059(6)
C105 0.056(5) 0.139(7) 0.248(10) 0.036(5) 0.008(6) 0.049(6)
C106 0.117(8) 0.155(9) 0.292(13) 0.060(7) -0.001(8) 0.080(8)
C107 0.160(11) 0.172(11) 0.299(16) 0.085(9) -0.022(11) 0.048(10)
C108 0.086(4) 0.093(5) 0.107(5) 0.028(4) 0.024(4) 0.021(4)
C109 0.088(5) 0.306(16) 0.116(8) 0.062(9) 0.016(6) 0.002(9)
C110 0.149(11) 0.45(3) 0.377(17) 0.167(14) 0.078(12) 0.327(19)
C111 0.102(8) 0.212(12) 0.254(12) 0.063(8) 0.017(9) -0.003(11)

loop_
_atom_type_symbol
_atom_type_description
_atom_type_scat_dispersion_real
_atom_type_scat_dispersion_imag
_atom_type_scat_source
C C 0.0033 0.0016
;
International Tables for Crystallography
(1992, Vol. C, Tables 4.2.6.8 and 6.1.1.4)
;
H H 0.0000 0.0000
;
International Tables for Crystallography
(1992, Vol. C, Table 6.1.1.4)
;
N N 0.0061 0.0033
;
International Tables for Crystallography
(1992, Vol. C, Tables 4.2.6.8 and 6.1.1.4)
;
O O 0.0106 0.0060
;
International Tables for Crystallography
(1992, Vol. C, Tables 4.2.6.8 and 6.1.1.4)
;

loop_
_geom_angle_atom_site_label_1
_geom_angle_atom_site_label_2
_geom_angle_atom_site_label_3
_geom_angle
_geom_angle_publ_flag
C23 O1 C48 117.7(5) yes
C50 O2 C55 115.3(5) yes
C55 O3 C63 116.1(5) yes
C59 O4 C64 116.7(6) yes
C64 O5 C72 115.5(6) yes
C68 O6 C73 116.5(6) yes
C73 O7 C81 117.3(6) yes
C77 O8 C82 117.4(5) yes
C54 O9 C82 117.0(5) yes
C109 O11 C110 107.2(11) yes
C1 N1 C4 107.6(5) yes
C6 N2 C9 107.9(5) yes
C11 N3 C14 107.7(5) yes
C16 N4 C19 107.7(5) yes
N1 C1 C2 107.7(5) yes
N1 C1 C20 125.4(6) yes
C2 C1 C20 126.7(5) yes
C1 C2 C3 108.4(5) yes
C2 C3 C4 107.6(6) yes
N1 C4 C3 108.7(5) yes
N1 C4 C5 125.3(5) yes
C3 C4 C5 125.9(6) yes
C4 C5 C6 124.1(6) yes
C4 C5 C21 117.6(5) yes
C6 C5 C21 118.0(5) yes
N2 C6 C5 127.3(5) yes
N2 C6 C7 109.1(5) yes
C5 C6 C7 123.6(6) yes
C6 C7 C8 107.2(6) yes
C7 C8 C9 107.3(5) yes
N2 C9 C8 108.5(6) yes
N2 C9 C10 126.0(6) yes
C8 C9 C10 125.4(5) yes
C9 C10 C11 125.5(5) yes
C9 C10 C27 116.7(5) yes
C11 C10 C27 117.8(5) yes
N3 C11 C10 125.4(5) yes
N3 C11 C12 108.5(5) yes
C10 C11 C12 126.0(5) yes
C11 C12 C13 108.2(5) yes
C12 C13 C14 107.3(6) yes
N3 C14 C13 108.2(5) yes
N3 C14 C15 126.3(5) yes
C13 C14 C15 125.4(6) yes
C14 C15 C16 123.3(6) yes
C14 C15 C33 119.3(5) yes
C16 C15 C33 117.4(5) yes
N4 C16 C15 125.7(5) yes
N4 C16 C17 108.9(5) yes
C15 C16 C17 125.4(6) yes
C16 C17 C18 107.1(6) yes
C17 C18 C19 108.2(5) yes
N4 C19 C18 108.0(6) yes
N4 C19 C20 127.0(6) yes
C18 C19 C20 124.9(5) yes
C1 C20 C19 126.1(5) yes
C1 C20 C39 116.7(6) yes
C19 C20 C39 117.2(6) yes
C5 C21 C22 118.6(5) yes
C5 C21 C26 123.4(5) yes
C22 C21 C26 117.9(6) yes
C21 C22 C23 120.6(5) yes
O1 C23 C22 114.1(5) yes
O1 C23 C24 124.7(6) yes
C22 C23 C24 121.2(5) yes
C23 C24 C25 117.5(6) yes
C24 C25 C26 122.5(5) yes
C21 C26 C25 120.3(5) yes
C10 C27 C28 121.2(5) yes
C10 C27 C32 120.7(5) yes
C28 C27 C32 118.0(5) yes
C27 C28 C29 120.4(5) yes
C28 C29 C30 121.6(7) yes
C29 C30 C31 117.5(6) yes
C29 C30 C45 121.5(7) yes
C31 C30 C45 121.0(6) yes
C30 C31 C32 122.1(6) yes
C27 C32 C31 120.3(6) yes
C15 C33 C34 121.4(5) yes
C15 C33 C38 120.2(6) yes
C34 C33 C38 118.4(6) yes
C33 C34 C35 120.8(6) yes
C34 C35 C36 121.4(6) yes
C35 C36 C37 117.6(6) yes
C35 C36 C46 121.1(6) yes
C37 C36 C46 121.3(6) yes
C36 C37 C38 121.9(6) yes
C33 C38 C37 119.9(6) yes
C20 C39 C40 122.1(5) yes
C20 C39 C44 119.8(6) yes
C40 C39 C44 118.1(6) yes
C39 C40 C41 122.1(6) yes
C40 C41 C42 119.2(8) yes
C41 C42 C43 119.4(7) yes
C41 C42 C47 120.1(8) yes
C43 C42 C47 120.4(7) yes
C42 C43 C44 121.9(7) yes
C39 C44 C43 119.3(8) yes
O1 C48 C49 105.0(5) yes
C48 C49 C50 122.4(5) yes
C48 C49 C54 119.5(5) yes
C50 C49 C54 118.0(4) yes
O2 C50 C49 117.5(4) yes
O2 C50 C51 120.2(5) yes
C49 C50 C51 122.1(5) yes
C50 C51 C52 117.3(5) yes
C50 C51 C56 120.3(5) yes
C52 C51 C56 122.3(4) yes
C51 C52 C53 123.0(4) yes
C52 C53 C54 117.4(5) yes
C52 C53 C83 121.9(4) yes
C54 C53 C83 120.5(5) yes
O9 C54 C49 117.2(4) yes
O9 C54 C53 120.6(5) yes
C49 C54 C53 122.1(6) yes
O2 C55 O3 112.0(5) yes
C51 C56 C62 107.9(6) yes
C51 C56 C84 113.8(5) yes
C62 C56 C84 115.8(5) yes
C57 C58 C59 120.3(8) yes
C57 C58 C63 122.4(6) yes
C59 C58 C63 117.4(6) yes
O4 C59 C58 117.2(6) yes
O4 C59 C60 121.2(6) yes
C58 C59 C60 121.5(8) yes
C59 C60 C61 118.6(6) yes
C59 C60 C65 118.8(7) yes
C61 C60 C65 122.6(6) yes
C60 C61 C62 122.3(6) yes
C56 C62 C61 122.0(6) yes
C56 C62 C63 120.1(6) yes
C61 C62 C63 117.8(7) yes
O3 C63 C58 118.0(6) yes
O3 C63 C62 119.4(7) yes
C58 C63 C62 122.4(6) yes
O4 C64 O5 112.1(5) yes
C60 C65 C71 107.5(5) yes
C60 C65 C90 112.8(7) yes
C71 C65 C90 114.2(6) yes
C66 C67 C68 120.5(7) yes
C66 C67 C72 122.5(7) yes
C68 C67 C72 116.9(7) yes
O6 C68 C67 118.0(7) yes
O6 C68 C69 119.3(6) yes
C67 C68 C69 122.6(7) yes
C68 C69 C70 117.7(6) yes
C68 C69 C74 120.7(6) yes
C70 C69 C74 121.6(7) yes
C69 C70 C71 121.9(7) yes
C65 C71 C70 123.1(7) yes
C65 C71 C72 119.3(6) yes
C70 C71 C72 117.5(7) yes
O5 C72 C67 116.1(7) yes
O5 C72 C71 120.5(6) yes
C67 C72 C71 123.3(7) yes
O6 C73 O7 112.8(5) yes
C69 C74 C80 108.0(5) yes
C69 C74 C96 114.5(5) yes
C80 C74 C96 114.5(6) yes
C75 C76 C77 120.9(6) yes
C75 C76 C81 122.0(7) yes
C77 C76 C81 117.1(6) yes
O8 C77 C76 117.8(5) yes
O8 C77 C78 119.6(7) yes
C76 C77 C78 122.6(6) yes
C77 C78 C79 118.0(7) yes
C77 C78 C83 120.6(5) yes
C79 C78 C83 121.4(5) yes
C78 C79 C80 121.6(6) yes
C74 C80 C79 121.7(6) yes
C74 C80 C81 120.7(7) yes
C79 C80 C81 117.5(6) yes
O7 C81 C76 117.1(6) yes
O7 C81 C80 119.6(6) yes
C76 C81 C80 123.2(8) yes
O8 C82 O9 112.6(5) yes
C53 C83 C78 108.9(5) yes
C53 C83 C102 114.9(5) yes
C78 C83 C102 115.2(5) yes
C56 C84 C85 113.9(5) yes
C84 C85 C86 113.4(6) yes
C85 C86 C87 114.4(7) yes
C86 C87 C88 119.9(10) yes
C87 C88 C89 110.2(14) yes
C65 C90 C91 111.4(7) yes
C90 C91 C92 120.3(14) yes
C91 C92 C93 118.8(19) yes
C92 C93 C94 100.9(12) yes
C93 C94 C95 129(2) yes
C74 C96 C97 114.6(7) yes
C96 C97 C98 112.0(7) yes
C97 C98 C99 114.4(8) yes
C98 C99 C100 112.7(9) yes
C99 C100 C101 114.2(9) yes
C83 C102 C103 113.6(5) yes
C102 C103 C104 114.6(6) yes
C103 C104 C105 113.7(7) yes
C104 C105 C106 114.6(10) yes
C105 C106 C107 114.8(12) yes
O10 C109 O11 113.4(13) yes
O10 C109 C108 125.3(12) yes
O11 C109 C108 118.1(10) yes
O11 C110 C111 101.9(12) yes
C6 N2 H2A 126.037 no
C9 N2 H2A 126.021 no
C16 N4 H4 126.133 no
C19 N4 H4 126.133 no
C1 C2 H2 125.795 no
C3 C2 H2 125.793 no
C2 C3 H3 126.219 no
C4 C3 H3 126.209 no
C6 C7 H7 126.400 no
C8 C7 H7 126.404 no
C7 C8 H8 126.358 no
C9 C8 H8 126.362 no
C11 C12 H12 125.916 no
C13 C12 H12 125.914 no
C12 C13 H13 126.356 no
C14 C13 H13 126.355 no
C16 C17 H17 126.479 no
C18 C17 H17 126.466 no
C17 C18 H18 125.897 no
C19 C18 H18 125.887 no
C21 C22 H22 119.684 no
C23 C22 H22 119.686 no
C23 C24 H24 121.269 no
C25 C24 H24 121.267 no
C24 C25 H25 118.754 no
C26 C25 H25 118.757 no
C21 C26 H26 119.852 no
C25 C26 H26 119.865 no
C27 C28 H28 119.799 no
C29 C28 H28 119.806 no
C28 C29 H29 119.182 no
C30 C29 H29 119.191 no
C30 C31 H31 118.925 no
C32 C31 H31 118.958 no
C27 C32 H32 119.847 no
C31 C32 H32 119.836 no
C33 C34 H34 119.607 no
C35 C34 H34 119.588 no
C34 C35 H35 119.315 no
C36 C35 H35 119.301 no
C36 C37 H37 119.022 no
C38 C37 H37 119.042 no
C33 C38 H38 120.061 no
C37 C38 H38 120.064 no
C39 C40 H40 118.952 no
C41 C40 H40 118.940 no
C40 C41 H41 120.402 no
C42 C41 H41 120.409 no
C42 C43 H43 119.076 no
C44 C43 H43 119.072 no
C39 C44 H44 120.323 no
C43 C44 H44 120.328 no
C30 C45 H45A 109.476 no
C30 C45 H45B 109.469 no
C30 C45 H45C 109.475 no
H45A C45 H45B 109.471 no
H45A C45 H45C 109.477 no
H45B C45 H45C 109.459 no
C36 C46 H46A 109.465 no
C36 C46 H46B 109.476 no
C36 C46 H46C 109.473 no
H46A C46 H46B 109.486 no
H46A C46 H46C 109.462 no
H46B C46 H46C 109.466 no
C42 C47 H47A 109.464 no
C42 C47 H47B 109.477 no
C42 C47 H47C 109.478 no
H47A C47 H47B 109.465 no
H47A C47 H47C 109.470 no
H47B C47 H47C 109.473 no
O1 C48 H48A 110.755 no
O1 C48 H48B 110.757 no
C49 C48 H48A 110.756 no
C49 C48 H48B 110.755 no
H48A C48 H48B 108.832 no
C51 C52 H52 118.520 no
C53 C52 H52 118.500 no
O2 C55 H55A 109.200 no
O2 C55 H55B 109.202 no
O3 C55 H55A 109.195 no
O3 C55 H55B 109.210 no
H55A C55 H55B 107.901 no
C51 C56 H56 106.217 no
C62 C56 H56 106.214 no
C84 C56 H56 106.224 no
C58 C57 H57A 109.473 no
C58 C57 H57B 109.477 no
C58 C57 H57C 109.474 no
H57A C57 H57B 109.465 no
H57A C57 H57C 109.456 no
H57B C57 H57C 109.483 no
C60 C61 H61 118.840 no
C62 C61 H61 118.840 no
O4 C64 H64A 109.198 no
O4 C64 H64B 109.187 no
O5 C64 H64A 109.197 no
O5 C64 H64B 109.198 no
H64A C64 H64B 107.904 no
C60 C65 H65 107.326 no
C71 C65 H65 107.326 no
C90 C65 H65 107.330 no
C67 C66 H66A 109.474 no
C67 C66 H66B 109.456 no
C67 C66 H66C 109.475 no
H66A C66 H66B 109.463 no
H66A C66 H66C 109.475 no
H66B C66 H66C 109.484 no
C69 C70 H70 119.026 no
C71 C70 H70 119.042 no
O6 C73 H73A 109.036 no
O6 C73 H73B 109.026 no
O7 C73 H73A 109.031 no
O7 C73 H73B 109.032 no
H73A C73 H73B 107.806 no
C69 C74 H74 106.419 no
C80 C74 H74 106.432 no
C96 C74 H74 106.427 no
C76 C75 H75A 109.476 no
C76 C75 H75B 109.467 no
C76 C75 H75C 109.475 no
H75A C75 H75B 109.475 no
H75A C75 H75C 109.471 no
H75B C75 H75C 109.463 no
C78 C79 H79 119.211 no
C80 C79 H79 119.211 no
O8 C82 H82A 109.072 no
O8 C82 H82B 109.072 no
O9 C82 H82A 109.074 no
O9 C82 H82B 109.070 no
H82A C82 H82B 107.816 no
C53 C83 H83 105.654 no
C78 C83 H83 105.646 no
C102 C83 H83 105.658 no
C56 C84 H84A 108.769 no
C56 C84 H84B 108.775 no
C85 C84 H84A 108.779 no
C85 C84 H84B 108.770 no
H84A C84 H84B 107.655 no
C84 C85 H85A 108.898 no
C84 C85 H85B 108.893 no
C86 C85 H85A 108.876 no
C86 C85 H85B 108.882 no
H85A C85 H85B 107.722 no
C85 C86 H86A 108.656 no
C85 C86 H86B 108.649 no
C87 C86 H86A 108.659 no
C87 C86 H86B 108.656 no
H86A C86 H86B 107.587 no
C86 C87 H87A 107.348 no
C86 C87 H87B 107.355 no
C88 C87 H87A 107.352 no
C88 C87 H87B 107.352 no
H87A C87 H87B 106.925 no
C87 C88 H88A 109.615 no
C87 C88 H88B 109.611 no
C89 C88 H88A 109.613 no
C89 C88 H88B 109.608 no
H88A C88 H88B 108.128 no
C88 C89 H89A 109.474 no
C88 C89 H89B 109.473 no
C88 C89 H89C 109.473 no
H89A C89 H89B 109.477 no
H89A C89 H89C 109.466 no
H89B C89 H89C 109.464 no
C65 C90 H90A 109.360 no
C65 C90 H90B 109.352 no
C91 C90 H90A 109.363 no
C91 C90 H90B 109.355 no
H90A C90 H90B 107.987 no
C90 C91 H91A 107.265 no
C90 C91 H91B 107.260 no
C92 C91 H91A 107.243 no
C92 C91 H91B 107.239 no
H91A C91 H91B 106.864 no
C91 C92 H92A 107.623 no
C91 C92 H92B 107.620 no
C93 C92 H92A 107.628 no
C93 C92 H92B 107.627 no
H92A C92 H92B 107.049 no
C92 C93 H93A 111.581 no
C92 C93 H93B 111.593 no
C94 C93 H93A 111.593 no
C94 C93 H93B 111.593 no
H93A C93 H93B 109.385 no
C93 C94 H94A 104.952 no
C93 C94 H94B 104.944 no
C95 C94 H94A 104.954 no
C95 C94 H94B 104.949 no
H94A C94 H94B 105.837 no
C94 C95 H95A 109.469 no
C94 C95 H95B 109.476 no
C94 C95 H95C 109.465 no
H95A C95 H95B 109.479 no
H95A C95 H95C 109.464 no
H95B C95 H95C 109.475 no
C74 C96 H96A 108.612 no
C74 C96 H96B 108.616 no
C97 C96 H96A 108.612 no
C97 C96 H96B 108.620 no
H96A C96 H96B 107.565 no
C96 C97 H97A 109.215 no
C96 C97 H97B 109.213 no
C98 C97 H97A 109.215 no
C98 C97 H97B 109.208 no
H97A C97 H97B 107.919 no
C97 C98 H98A 108.650 no
C97 C98 H98B 108.649 no
C99 C98 H98A 108.650 no
C99 C98 H98B 108.659 no
H98A C98 H98B 107.584 no
C98 C99 H99A 109.045 no
C98 C99 H99B 109.043 no
C100 C99 H99A 109.042 no
C100 C99 H99B 109.048 no
H99A C99 H99B 107.814 no
C99 C100 H10A 108.712 no
C99 C100 H10B 108.707 no
C101 C100 H10A 108.713 no
C101 C100 H10B 108.717 no
H10A C100 H10B 107.634 no
C100 C101 H10M 109.485 no
C100 C101 H10N 109.472 no
C100 C101 H10O 109.476 no
H10M C101 H10N 109.463 no
H10M C101 H10O 109.465 no
H10N C101 H10O 109.467 no
C83 C102 H10C 108.843 no
C83 C102 H10D 108.848 no
C103 C102 H10C 108.850 no
C103 C102 H10D 108.850 no
H10C C102 H10D 107.698 no
C102 C103 H10E 108.624 no
C102 C103 H10F 108.620 no
C104 C103 H10E 108.624 no
C104 C103 H10F 108.618 no
H10E C103 H10F 107.580 no
C103 C104 H10G 108.821 no
C103 C104 H10H 108.828 no
C105 C104 H10G 108.815 no
C105 C104 H10H 108.810 no
H10G C104 H10H 107.691 no
C104 C105 H10I 108.607 no
C104 C105 H10J 108.622 no
C106 C105 H10I 108.607 no
C106 C105 H10J 108.599 no
H10I C105 H10J 107.570 no
C105 C106 H10K 108.554 no
C105 C106 H10L 108.555 no
C107 C106 H10K 108.564 no
C107 C106 H10L 108.554 no
H10K C106 H10L 107.546 no
C106 C107 H10P 109.473 no
C106 C107 H10Q 109.468 no
C106 C107 H10R 109.467 no
H10P C107 H10Q 109.483 no
H10P C107 H10R 109.469 no
H10Q C107 H10R 109.467 no
C109 C108 H10S 109.479 no
C109 C108 H10T 109.464 no
C109 C108 H10U 109.465 no
H10S C108 H10T 109.473 no
H10S C108 H10U 109.470 no
H10T C108 H10U 109.477 no
O11 C110 H11A 111.379 no
O11 C110 H11B 111.392 no
C111 C110 H11A 111.382 no
C111 C110 H11B 111.386 no
H11A C110 H11B 109.265 no
C110 C111 H11C 109.475 no
C110 C111 H11D 109.478 no
C110 C111 H11E 109.476 no
H11C C111 H11D 109.461 no
H11C C111 H11E 109.463 no
H11D C111 H11E 109.474 no

loop_
_geom_bond_atom_site_label_1
_geom_bond_atom_site_label_2
_geom_bond_distance
_geom_bond_publ_flag
O1 C23 1.366(6) yes
O1 C48 1.436(8) yes
O2 C50 1.398(7) yes
O2 C55 1.429(9) yes
O3 C55 1.392(8) yes
O3 C63 1.402(7) yes
O4 C59 1.388(11) yes
O4 C64 1.413(11) yes
O5 C64 1.413(8) yes
O5 C72 1.399(9) yes
O6 C68 1.397(9) yes
O6 C73 1.398(8) yes
O7 C73 1.413(9) yes
O7 C81 1.385(10) yes
O8 C77 1.394(7) yes
O8 C82 1.405(7) yes
O9 C54 1.381(7) yes
O9 C82 1.409(9) yes
O10 C109 1.198(19) yes
O11 C109 1.376(15) yes
O11 C110 1.37(3) yes
N1 C1 1.377(6) yes
N1 C4 1.362(8) yes
N2 C6 1.348(8) yes
N2 C9 1.355(7) yes
N3 C11 1.369(6) yes
N3 C14 1.355(8) yes
N4 C16 1.367(9) yes
N4 C19 1.371(7) yes
C1 C2 1.430(9) yes
C1 C20 1.386(9) yes
C2 C3 1.327(9) yes
C3 C4 1.431(8) yes
C4 C5 1.390(7) yes
C5 C6 1.403(8) yes
C5 C21 1.473(9) yes
C6 C7 1.427(8) yes
C7 C8 1.338(9) yes
C8 C9 1.433(9) yes
C9 C10 1.395(9) yes
C10 C11 1.404(8) yes
C10 C27 1.487(7) yes
C11 C12 1.418(9) yes
C12 C13 1.328(8) yes
C13 C14 1.443(7) yes
C14 C15 1.406(7) yes
C15 C16 1.401(7) yes
C15 C33 1.495(9) yes
C16 C17 1.437(8) yes
C17 C18 1.340(9) yes
C18 C19 1.438(10) yes
C19 C20 1.387(9) yes
C20 C39 1.501(8) yes
C21 C22 1.383(7) yes
C21 C26 1.401(8) yes
C22 C23 1.383(9) yes
C23 C24 1.379(8) yes
C24 C25 1.379(7) yes
C25 C26 1.354(10) yes
C27 C28 1.383(9) yes
C27 C32 1.394(7) yes
C28 C29 1.397(8) yes
C29 C30 1.368(9) yes
C30 C31 1.381(10) yes
C30 C45 1.501(9) yes
C31 C32 1.376(8) yes
C33 C34 1.371(8) yes
C33 C38 1.383(8) yes
C34 C35 1.389(9) yes
C35 C36 1.376(9) yes
C36 C37 1.363(9) yes
C36 C46 1.514(10) yes
C37 C38 1.398(10) yes
C39 C40 1.349(10) yes
C39 C44 1.372(8) yes
C40 C41 1.386(10) yes
C41 C42 1.372(10) yes
C42 C43 1.316(14) yes
C42 C47 1.547(11) yes
C43 C44 1.405(10) yes
C48 C49 1.487(6) yes
C49 C50 1.378(9) yes
C49 C54 1.395(8) yes
C50 C51 1.398(6) yes
C51 C52 1.384(8) yes
C51 C56 1.512(9) yes
C52 C53 1.384(9) yes
C53 C54 1.389(6) yes
C53 C83 1.527(8) yes
C56 C62 1.515(11) yes
C56 C84 1.512(8) yes
C57 C58 1.505(10) yes
C58 C59 1.393(9) yes
C58 C63 1.376(12) yes
C59 C60 1.394(9) yes
C60 C61 1.370(11) yes
C60 C65 1.552(9) yes
C61 C62 1.365(9) yes
C62 C63 1.401(9) yes
C65 C71 1.527(10) yes
C65 C90 1.534(10) yes
C66 C67 1.529(12) yes
C67 C68 1.382(10) yes
C67 C72 1.375(11) yes
C68 C69 1.368(11) yes
C69 C70 1.395(10) yes
C69 C74 1.525(9) yes
C70 C71 1.371(9) yes
C71 C72 1.374(11) yes
C74 C80 1.514(9) yes
C74 C96 1.519(8) yes
C75 C76 1.497(9) yes
C76 C77 1.390(11) yes
C76 C81 1.380(9) yes
C77 C78 1.365(8) yes
C78 C79 1.396(8) yes
C78 C83 1.517(10) yes
C79 C80 1.389(11) yes
C80 C81 1.369(9) yes
C83 C102 1.517(7) yes
C84 C85 1.510(12) yes
C85 C86 1.523(10) yes
C86 C87 1.463(17) yes
C87 C88 1.473(17) yes
C88 C89 1.50(2) yes
C90 C91 1.624(16) yes
C91 C92 1.38(2) yes
C92 C93 1.50(3) yes
C93 C94 1.73(3) yes
C94 C95 1.41(3) yes
C96 C97 1.513(10) yes
C97 C98 1.523(10) yes
C98 C99 1.504(11) yes
C99 C100 1.544(14) yes
C100 C101 1.463(17) yes
C102 C103 1.501(11) yes
C103 C104 1.506(8) yes
C104 C105 1.495(16) yes
C105 C106 1.453(19) yes
C106 C107 1.47(3) yes
C108 C109 1.379(14) yes
C110 C111 1.545(19) yes
N2 H2A 0.880 no
N4 H4 0.880 no
C2 H2 0.950 no
C3 H3 0.950 no
C7 H7 0.950 no
C8 H8 0.950 no
C12 H12 0.950 no
C13 H13 0.950 no
C17 H17 0.950 no
C18 H18 0.950 no
C22 H22 0.950 no
C24 H24 0.950 no
C25 H25 0.950 no
C26 H26 0.950 no
C28 H28 0.950 no
C29 H29 0.950 no
C31 H31 0.950 no
C32 H32 0.950 no
C34 H34 0.950 no
C35 H35 0.950 no
C37 H37 0.950 no
C38 H38 0.950 no
C40 H40 0.950 no
C41 H41 0.950 no
C43 H43 0.950 no
C44 H44 0.950 no
C45 H45A 0.980 no
C45 H45B 0.980 no
C45 H45C 0.980 no
C46 H46A 0.980 no
C46 H46B 0.980 no
C46 H46C 0.980 no
C47 H47A 0.980 no
C47 H47B 0.980 no
C47 H47C 0.980 no
C48 H48A 0.990 no
C48 H48B 0.990 no
C52 H52 0.950 no
C55 H55A 0.990 no
C55 H55B 0.990 no
C56 H56 1.000 no
C57 H57A 0.980 no
C57 H57B 0.980 no
C57 H57C 0.980 no
C61 H61 0.950 no
C64 H64A 0.990 no
C64 H64B 0.990 no
C65 H65 1.000 no
C66 H66A 0.980 no
C66 H66B 0.980 no
C66 H66C 0.980 no
C70 H70 0.950 no
C73 H73A 0.990 no
C73 H73B 0.990 no
C74 H74 1.000 no
C75 H75A 0.980 no
C75 H75B 0.980 no
C75 H75C 0.980 no
C79 H79 0.950 no
C82 H82A 0.990 no
C82 H82B 0.990 no
C83 H83 1.000 no
C84 H84A 0.990 no
C84 H84B 0.990 no
C85 H85A 0.990 no
C85 H85B 0.990 no
C86 H86A 0.990 no
C86 H86B 0.990 no
C87 H87A 0.990 no
C87 H87B 0.990 no
C88 H88A 0.990 no
C88 H88B 0.990 no
C89 H89A 0.980 no
C89 H89B 0.980 no
C89 H89C 0.980 no
C90 H90A 0.990 no
C90 H90B 0.990 no
C91 H91A 0.990 no
C91 H91B 0.990 no
C92 H92A 0.990 no
C92 H92B 0.990 no
C93 H93A 0.990 no
C93 H93B 0.990 no
C94 H94A 0.990 no
C94 H94B 0.990 no
C95 H95A 0.980 no
C95 H95B 0.980 no
C95 H95C 0.980 no
C96 H96A 0.990 no
C96 H96B 0.990 no
C97 H97A 0.990 no
C97 H97B 0.990 no
C98 H98A 0.990 no
C98 H98B 0.990 no
C99 H99A 0.990 no
C99 H99B 0.990 no
C100 H10A 0.990 no
C100 H10B 0.990 no
C101 H10M 0.980 no
C101 H10N 0.980 no
C101 H10O 0.980 no
C102 H10C 0.990 no
C102 H10D 0.990 no
C103 H10E 0.990 no
C103 H10F 0.990 no
C104 H10G 0.990 no
C104 H10H 0.990 no
C105 H10I 0.990 no
C105 H10J 0.990 no
C106 H10K 0.990 no
C106 H10L 0.990 no
C107 H10P 0.980 no
C107 H10Q 0.980 no
C107 H10R 0.980 no
C108 H10S 0.980 no
C108 H10T 0.980 no
C108 H10U 0.980 no
C110 H11A 0.990 no
C110 H11B 0.990 no
C111 H11C 0.980 no
C111 H11D 0.980 no
C111 H11E 0.980 no

loop_
_geom_contact_atom_site_label_1
_geom_contact_atom_site_label_2
_geom_contact_distance
_geom_contact_publ_flag
_geom_contact_site_symmetry_2
O1 O2 3.450(6) no .
O1 O9 3.152(6) no .
O1 C21 3.597(7) no .
O1 C50 3.207(7) no .
O1 C54 3.061(6) no .
O1 C82 3.311(7) no .
O2 C48 2.822(8) no .
O2 C56 2.869(6) no .
O2 C62 3.419(7) no .
O2 C63 3.180(8) no .
O3 C50 3.155(8) no .
O3 C51 3.391(7) no .
O3 C56 2.855(7) no .
O3 C57 2.843(11) no .
O4 C57 2.790(9) no .
O4 C65 2.870(8) no .
O4 C71 3.418(8) no .
O4 C72 3.162(8) no .
O5 C59 3.160(10) no .
O5 C60 3.411(10) no .
O5 C65 2.838(10) no .
O5 C66 2.814(10) no .
O6 C66 2.816(9) no .
O6 C74 2.832(9) no .
O6 C80 3.384(10) no .
O6 C81 3.173(10) no .
O7 C68 3.174(8) no .
O7 C69 3.378(8) no .
O7 C74 2.828(8) no .
O7 C75 2.804(8) no .
O8 C53 3.380(8) no .
O8 C54 3.153(8) no .
O8 C75 2.810(11) no .
O8 C83 2.829(7) no .
O9 C48 2.760(7) no .
O9 C77 3.186(8) no .
O9 C78 3.414(7) no .
O9 C83 2.873(6) no .
O10 C110 2.33(3) no .
N1 N2 2.872(6) no .
N1 N4 2.922(8) no .
N1 C6 2.964(7) no .
N1 C19 3.003(9) no .
N2 N3 2.917(8) no .
N2 C4 3.004(7) no .
N2 C11 3.009(8) no .
N3 N4 2.848(6) no .
N3 C9 3.014(8) no .
N3 C16 2.981(7) no .
N4 C1 3.029(9) no .
N4 C14 2.975(7) no .
C1 C5 3.555(8) no .
C1 C40 3.272(9) no .
C1 C44 3.341(9) no .
C2 C5 3.564(7) no .
C2 C39 2.921(10) no .
C2 C40 3.478(10) no .
C3 C20 3.574(10) no .
C3 C21 2.915(8) no .
C3 C22 3.304(9) no .
C4 C20 3.549(9) no .
C4 C22 3.147(9) no .
C4 C26 3.486(9) no .
C5 C8 3.570(8) no .
C5 C9 3.553(8) no .
C6 C10 3.538(9) no .
C6 C22 3.360(9) no .
C6 C26 3.274(10) no .
C7 C10 3.577(9) no .
C7 C21 2.886(8) no .
C7 C26 3.378(9) no .
C8 C27 2.898(9) no .
C8 C32 3.080(8) no .
C9 C28 3.496(9) no .
C9 C32 3.087(7) no .
C10 C13 3.578(9) no .
C10 C14 3.557(8) no .
C11 C15 3.564(8) no .
C11 C28 3.118(8) no .
C11 C32 3.561(8) no .
C12 C15 3.585(7) no .
C12 C27 2.943(9) no .
C12 C28 3.224(9) no .
C13 C33 2.976(7) no .
C13 C34 3.126(8) no .
C14 C34 3.108(9) no .
C14 C38 3.585(9) no .
C15 C18 3.585(7) no .
C15 C19 3.569(8) no .
C16 C20 3.558(9) no .
C16 C34 3.557(9) no .
C16 C38 3.065(9) no .
C17 C20 3.581(10) no .
C17 C33 2.927(8) no .
C17 C38 3.076(8) no .
C18 C39 2.901(10) no .
C18 C40 3.573(10) no .
C18 C44 3.397(10) no .
C19 C40 3.343(10) no .
C19 C44 3.241(8) no .
C21 C24 2.802(9) no .
C22 C25 2.732(8) no .
C23 C26 2.744(7) no .
C23 C49 3.581(7) no .
C24 C48 2.849(7) no .
C27 C30 2.814(8) no .
C28 C31 2.739(8) no .
C29 C32 2.745(10) no .
C33 C36 2.808(9) no .
C34 C37 2.731(9) no .
C35 C38 2.740(9) no .
C39 C42 2.773(9) no .
C40 C43 2.695(9) no .
C41 C44 2.731(12) no .
C48 C55 3.575(10) no .
C48 C82 3.516(9) no .
C49 C52 2.767(6) no .
C49 C55 3.292(10) no .
C49 C82 3.298(9) no .
C50 C53 2.780(8) no .
C50 C62 3.230(9) no .
C50 C63 3.451(10) no .
C51 C54 2.777(8) no .
C51 C55 3.171(8) no .
C51 C61 3.293(9) no .
C51 C63 3.221(10) no .
C51 C85 3.127(10) no .
C52 C62 3.294(9) no .
C52 C78 3.338(9) no .
C52 C84 2.996(9) no .
C52 C85 3.525(11) no .
C52 C102 3.023(8) no .
C52 C103 3.479(9) no .
C53 C77 3.234(10) no .
C53 C79 3.352(9) no .
C53 C82 3.157(8) no .
C53 C103 3.114(9) no .
C54 C77 3.469(9) no .
C54 C78 3.243(8) no .
C55 C56 3.274(8) no .
C55 C57 3.530(12) no .
C55 C58 3.266(11) no .
C55 C62 3.170(8) no .
C57 C64 3.494(11) no .
C58 C61 2.776(9) no .
C58 C64 3.283(12) no .
C59 C62 2.768(12) no .
C59 C71 3.238(9) no .
C59 C72 3.434(10) no .
C60 C63 2.754(9) no .
C60 C64 3.186(12) no .
C60 C70 3.337(9) no .
C60 C72 3.226(11) no .
C60 C91 3.087(12) no .
C60 C92 3.451(14) no .
C61 C71 3.339(10) no .
C61 C84 3.008(11) no .
C61 C90 2.993(10) no .
C61 C91 3.353(13) no .
C64 C65 3.276(11) no .
C64 C66 3.474(12) no .
C64 C67 3.229(10) no .
C64 C71 3.176(10) no .
C65 C92 3.046(15) no .
C66 C73 3.530(11) no .
C67 C70 2.763(11) no .
C67 C73 3.278(10) no .
C68 C71 2.756(10) no .
C68 C80 3.232(10) no .
C68 C81 3.475(10) no .
C69 C72 2.743(10) no .
C69 C73 3.128(10) no .
C69 C79 3.312(10) no .
C69 C81 3.223(9) no .
C69 C97 3.153(8) no .
C70 C80 3.321(9) no .
C70 C90 3.011(11) no .
C70 C96 3.002(9) no .
C70 C97 3.499(8) no .
C73 C74 3.235(10) no .
C73 C75 3.585(11) no .
C73 C76 3.293(12) no .
C73 C80 3.140(11) no .
C75 C82 3.532(11) no .
C76 C79 2.769(8) no .
C76 C82 3.280(10) no .
C77 C80 2.764(9) no .
C78 C81 2.754(11) no .
C78 C82 3.155(7) no .
C79 C96 2.995(9) no .
C79 C102 3.008(11) no .
C82 C83 3.262(7) no .
C86 C89 3.053(19) no .
C91 C94 3.29(3) no .
C92 C95 3.43(3) no .
C98 C101 3.124(12) no .
C103 C106 3.046(17) no .
C108 C110 3.377(19) no .
C109 C111 3.52(2) no .
O3 O3 3.233(6) no 2_675
O3 C55 3.570(8) no 2_675
O3 C57 3.584(9) no 2_675
O5 O5 3.224(8) no 2_665
O5 C64 3.313(11) no 2_665
O6 C31 3.378(7) no 1_445
O6 C45 3.549(9) no 1_445
O7 C17 3.327(7) no 2_666
O7 C18 3.056(8) no 2_666
O8 C13 3.554(8) no 1_455
O8 C34 3.494(6) no 1_455
O8 C35 3.530(7) no 1_455
O9 C12 3.142(8) no 1_455
O9 C13 3.417(7) no 1_455
N1 C12 3.360(6) no 2_776
N1 C111 3.381(12) no .
N2 C13 3.484(7) no 2_776
N2 C14 3.471(6) no 2_776
N4 C32 3.476(8) no 2_776
C1 C111 3.536(13) no .
C4 C13 3.596(6) no 2_776
C5 C13 3.502(7) no 2_776
C6 C13 3.510(7) no 2_776
C7 C38 3.386(7) no 2_776
C8 C38 3.597(8) no 2_776
C12 O9 3.142(8) no 1_655
C12 N1 3.360(6) no 2_776
C13 O8 3.554(8) no 1_655
C13 O9 3.417(7) no 1_655
C13 N2 3.484(7) no 2_776
C13 C4 3.596(6) no 2_776
C13 C5 3.502(7) no 2_776
C13 C6 3.510(7) no 2_776
C14 N2 3.471(6) no 2_776
C17 O7 3.327(7) no 2_666
C18 O7 3.056(8) no 2_666
C18 C32 3.569(8) no 2_776
C19 C32 3.376(8) no 2_776
C29 C49 3.397(11) no 1_655
C29 C50 3.568(10) no 1_655
C31 O6 3.378(7) no 1_665
C31 C40 3.486(9) no 2_776
C32 N4 3.476(8) no 2_776
C32 C18 3.569(8) no 2_776
C32 C19 3.376(8) no 2_776
C34 O8 3.494(6) no 1_655
C34 C46 3.599(7) no 2_766
C35 O8 3.530(7) no 1_655
C35 C36 3.588(6) no 2_766
C35 C77 3.511(8) no 1_655
C36 C35 3.588(6) no 2_766
C38 C7 3.386(7) no 2_776
C38 C8 3.597(8) no 2_776
C40 C31 3.486(9) no 2_776
C44 C44 3.582(13) no 2_666
C45 O6 3.549(9) no 1_665
C46 C34 3.599(7) no 2_766
C49 C29 3.397(11) no 1_455
C50 C29 3.568(10) no 1_455
C55 O3 3.570(8) no 2_675
C55 C57 3.564(11) no 2_675
C57 O3 3.584(9) no 2_675
C57 C55 3.564(11) no 2_675
C64 O5 3.313(11) no 2_665
C77 C35 3.511(8) no 1_455
C111 N1 3.381(12) no .
C111 C1 3.536(13) no .
O1 H22 2.4475 no .
O1 H24 2.6682 no .
O1 H55B 3.1578 no .
O1 H82A 2.8390 no .
O1 H82B 3.3908 no .
O2 H48A 2.4435 no .
O2 H56 2.4274 no .
O3 H56 2.4154 no .
O3 H57A 3.5739 no .
O3 H57B 2.3882 no .
O3 H57C 3.4207 no .
O4 H57A 2.7016 no .
O4 H57C 2.7791 no .
O4 H65 2.4603 no .
O4 H92B 3.2098 no .
O4 H95B 3.0323 no .
O5 H65 2.4210 no .
O5 H66A 2.5027 no .
O5 H66B 3.1008 no .
O6 H66B 3.1672 no .
O6 H66C 2.4461 no .
O6 H74 2.4050 no .
O7 H74 2.4057 no .
O7 H75A 3.1364 no .
O7 H75B 2.4547 no .
O8 H75A 3.1498 no .
O8 H75C 2.4430 no .
O8 H83 2.3909 no .
O9 H48B 2.4637 no .
O9 H83 2.4431 no .
O10 H10S 2.9245 no .
O10 H10T 2.3997 no .
O10 H10U 2.8942 no .
O10 H11A 2.1394 no .
O10 H11B 2.4279 no .
O11 H10S 2.4564 no .
O11 H10T 3.1472 no .
O11 H10U 2.7683 no .
O11 H11C 2.7985 no .
O11 H11D 2.2216 no .
O11 H11E 3.0220 no .
N1 H2 3.1815 no .
N1 H2A 2.3499 no .
N1 H3 3.1818 no .
N1 H4 2.3983 no .
N2 H4 3.1993 no .
N2 H7 3.1731 no .
N2 H8 3.1769 no .
N3 H2A 2.3846 no .
N3 H4 2.3036 no .
N3 H12 3.1756 no .
N3 H13 3.1813 no .
N4 H2A 3.2189 no .
N4 H17 3.1950 no .
N4 H18 3.1858 no .
C1 H3 3.1598 no .
C1 H4 2.8930 no .
C1 H40 3.2636 no .
C1 H44 3.3941 no .
C2 H40 3.5203 no .
C2 H75A 3.2041 no .
C2 H75C 3.4637 no .
C3 H22 3.2400 no .
C3 H75A 3.5564 no .
C4 H2 3.1483 no .
C4 H2A 2.8587 no .
C4 H22 3.0608 no .
C5 H2A 2.7455 no .
C5 H3 2.8309 no .
C5 H7 2.7969 no .
C5 H22 2.6024 no .
C5 H26 2.7157 no .
C6 H8 3.1511 no .
C6 H22 3.4319 no .
C6 H26 3.2806 no .
C7 H2A 3.1121 no .
C7 H26 3.4273 no .
C8 H2A 3.1156 no .
C8 H32 2.9211 no .
C9 H7 3.1577 no .
C9 H32 2.9778 no .
C10 H2A 2.7258 no .
C10 H8 2.8302 no .
C10 H12 2.8246 no .
C10 H28 2.6630 no .
C10 H32 2.6660 no .
C11 H2A 2.8507 no .
C11 H4 3.5898 no .
C11 H13 3.1479 no .
C11 H28 2.9798 no .
C12 H28 3.0480 no .
C13 H34 2.8630 no .
C14 H4 2.8094 no .
C14 H12 3.1572 no .
C14 H34 2.9460 no .
C15 H4 2.7378 no .
C15 H13 2.8470 no .
C15 H17 2.8388 no .
C15 H34 2.6576 no .
C15 H38 2.6530 no .
C16 H18 3.1575 no .
C16 H38 2.9109 no .
C17 H4 3.1325 no .
C17 H38 2.8524 no .
C18 H4 3.1253 no .
C18 H44 3.4714 no .
C19 H17 3.1749 no .
C19 H40 3.4084 no .
C19 H44 3.2479 no .
C20 H2 2.8360 no .
C20 H4 2.7536 no .
C20 H18 2.8139 no .
C20 H40 2.6434 no .
C20 H44 2.6419 no .
C21 H3 2.7347 no .
C21 H7 2.6760 no .
C21 H25 3.2424 no .
C22 H3 2.9840 no .
C22 H7 3.2542 no .
C22 H24 3.2681 no .
C22 H26 3.2474 no .
C22 H82A 3.4549 no .
C22 H82B 3.5957 no .
C23 H25 3.2157 no .
C23 H48A 2.7928 no .
C23 H48B 2.5462 no .
C23 H82A 3.4336 no .
C23 H82B 3.5101 no .
C24 H22 3.2577 no .
C24 H26 3.2471 no .
C24 H48A 2.9502 no .
C24 H48B 2.6860 no .
C26 H3 3.4347 no .
C26 H7 2.9648 no .
C26 H22 3.2490 no .
C26 H24 3.2524 no .
C27 H8 2.7010 no .
C27 H12 2.7566 no .
C27 H29 3.2616 no .
C27 H31 3.2540 no .
C28 H8 3.5403 no .
C28 H12 2.8802 no .
C28 H32 3.2427 no .
C29 H31 3.2088 no .
C29 H45A 3.1042 no .
C29 H45B 2.5543 no .
C29 H45C 3.1418 no .
C30 H28 3.2630 no .
C30 H32 3.2628 no .
C31 H8 3.4549 no .
C31 H29 3.2122 no .
C31 H45A 2.7892 no .
C31 H45B 3.2991 no .
C31 H45C 2.7301 no .
C32 H8 2.6403 no .
C32 H12 3.5926 no .
C32 H28 3.2441 no .
C33 H13 2.7898 no .
C33 H17 2.7346 no .
C33 H35 3.2496 no .
C33 H37 3.2574 no .
C34 H13 2.7092 no .
C34 H38 3.2275 no .
C35 H37 3.2032 no .
C35 H46A 3.0046 no .
C35 H46B 3.2365 no .
C35 H46C 2.5953 no .
C36 H34 3.2605 no .
C36 H38 3.2636 no .
C37 H17 3.5453 no .
C37 H35 3.2028 no .
C37 H46A 2.8978 no .
C37 H46B 2.6495 no .
C37 H46C 3.2722 no .
C38 H17 2.6624 no .
C38 H34 3.2264 no .
C39 H2 2.7256 no .
C39 H18 2.6913 no .
C39 H41 3.2440 no .
C39 H43 3.2483 no .
C40 H2 3.0788 no .
C40 H18 3.2303 no .
C40 H44 3.1970 no .
C41 H43 3.1800 no .
C41 H47A 2.6769 no .
C41 H47B 3.3011 no .
C41 H47C 2.8987 no .
C42 H40 3.2319 no .
C42 H44 3.2258 no .
C43 H41 3.1795 no .
C43 H47A 3.1741 no .
C43 H47B 2.5621 no .
C43 H47C 3.0206 no .
C43 H75B 3.2328 no .
C44 H2 3.3076 no .
C44 H18 2.9812 no .
C44 H40 3.1924 no .
C44 H75B 2.9975 no .
C45 H29 2.6541 no .
C45 H31 2.6541 no .
C46 H35 2.6633 no .
C46 H37 2.6518 no .
C47 H41 2.6794 no .
C47 H43 2.6096 no .
C48 H24 2.5926 no .
C48 H55B 3.4029 no .
C48 H82A 3.3566 no .
C49 H55B 3.0934 no .
C49 H82A 3.1116 no .
C50 H48A 2.6260 no .
C50 H48B 3.2604 no .
C50 H52 3.2343 no .
C50 H55A 3.1534 no .
C50 H55B 2.4298 no .
C50 H56 2.5638 no .
C51 H55B 3.1977 no .
C51 H61 3.3541 no .
C51 H84A 3.3644 no .
C51 H84B 2.6954 no .
C51 H85A 3.4448 no .
C51 H85B 2.7951 no .
C52 H10C 2.7579 no .
C52 H10E 2.9547 no .
C52 H56 3.2783 no .
C52 H61 3.4195 no .
C52 H79 3.5267 no .
C52 H83 3.2777 no .
C52 H84B 2.6877 no .
C52 H85B 3.0098 no .
C53 H10C 2.7538 no .
C53 H10D 3.3958 no .
C53 H10E 2.8771 no .
C53 H10F 3.2423 no .
C53 H79 3.4342 no .
C53 H82A 3.2032 no .
C54 H48A 3.2873 no .
C54 H48B 2.6347 no .
C54 H52 3.2258 no .
C54 H82A 2.4382 no .
C54 H82B 3.1435 no .
C54 H83 2.5720 no .
C55 H48A 3.2354 no .
C55 H56 2.8860 no .
C55 H57B 2.9057 no .
C56 H52 2.6825 no .
C56 H55B 3.5368 no .
C56 H61 2.6643 no .
C56 H85A 2.7219 no .
C56 H85B 2.7220 no .
C57 H55B 3.3357 no .
C57 H64B 3.3020 no .
C57 H95B 3.5503 no .
C58 H55B 3.0601 no .
C58 H64B 3.0839 no .
C58 H94B 3.5279 no .
C58 H95B 3.2929 no .
C59 H57A 2.7244 no .
C59 H57B 3.3069 no .
C59 H57C 2.7946 no .
C59 H61 3.2325 no .
C59 H64A 3.1506 no .
C59 H64B 2.4413 no .
C59 H65 2.5992 no .
C59 H92B 3.1794 no .
C59 H94B 3.2164 no .
C59 H95B 3.1068 no .
C60 H64B 3.2294 no .
C60 H70 3.4353 no .
C60 H90A 2.7812 no .
C60 H90B 3.4147 no .
C60 H91B 2.9091 no .
C60 H92B 2.8357 no .
C60 H94B 3.1092 no .
C61 H52 3.4321 no .
C61 H56 3.2559 no .
C61 H65 3.3011 no .
C61 H70 3.5394 no .
C61 H84A 2.9775 no .
C61 H84B 2.8925 no .
C61 H90A 2.7752 no .
C61 H91B 2.8198 no .
C61 H94B 3.3043 no .
C62 H52 3.3650 no .
C62 H55B 3.1958 no .
C62 H84A 2.6766 no .
C62 H84B 2.8458 no .
C62 H94B 3.5551 no .
C63 H55A 3.1328 no .
C63 H55B 2.4085 no .
C63 H56 2.5693 no .
C63 H57A 3.1684 no .
C63 H57B 2.5813 no .
C63 H57C 3.1151 no .
C63 H61 3.2285 no .
C64 H57A 3.0006 no .
C64 H65 2.9132 no .
C64 H66A 2.8343 no .
C65 H61 2.7060 no .
C65 H64B 3.5594 no .
C65 H70 2.7052 no .
C65 H91A 3.4187 no .
C65 H91B 2.9287 no .
C65 H92A 3.3689 no .
C65 H92B 2.5900 no .
C66 H64B 3.2650 no .
C66 H73A 3.3518 no .
C67 H64B 3.0104 no .
C67 H73A 3.0735 no .
C68 H66A 3.2621 no .
C68 H66B 2.9904 no .
C68 H66C 2.6151 no .
C68 H70 3.2215 no .
C68 H73A 2.4201 no .
C68 H73B 3.1379 no .
C68 H74 2.5680 no .
C69 H73A 3.1582 no .
C69 H79 3.3847 no .
C69 H96A 3.3880 no .
C69 H96B 2.7304 no .
C69 H97A 3.4191 no .
C69 H97B 2.8612 no .
C70 H61 3.5005 no .
C70 H65 3.2882 no .
C70 H74 3.2900 no .
C70 H79 3.4509 no .
C70 H90A 2.7945 no .
C70 H90B 3.0985 no .
C70 H96B 2.7111 no .
C70 H97B 2.9754 no .
C71 H61 3.4037 no .
C71 H64B 3.2142 no .
C71 H90A 2.7831 no .
C71 H90B 2.7545 no .
C72 H64A 3.1443 no .
C72 H64B 2.4187 no .
C72 H65 2.5725 no .
C72 H66A 2.6639 no .
C72 H66B 2.9804 no .
C72 H66C 3.2870 no .
C72 H70 3.2066 no .
C73 H66C 2.8763 no .
C73 H74 2.8605 no .
C73 H75A 3.5373 no .
C73 H75B 3.3104 no .
C74 H70 2.6961 no .
C74 H73A 3.5096 no .
C74 H79 2.6886 no .
C74 H97A 2.7191 no .
C74 H97B 2.7782 no .
C75 H2 3.3758 no .
C75 H44 3.3803 no .
C75 H73A 3.4466 no .
C75 H82A 3.3584 no .
C76 H73A 3.1115 no .
C76 H82A 3.0742 no .
C77 H75A 2.9614 no .
C77 H75B 3.2552 no .
C77 H75C 2.6044 no .
C77 H79 3.2240 no .
C77 H82A 2.4411 no .
C77 H82B 3.1483 no .
C77 H83 2.5455 no .
C78 H10C 2.8314 no .
C78 H10D 2.6825 no .
C78 H52 3.4128 no .
C78 H82A 3.1934 no .
C79 H10C 2.8619 no .
C79 H10D 2.9978 no .
C79 H52 3.5125 no .
C79 H70 3.4649 no .
C79 H74 3.2789 no .
C79 H83 3.2741 no .
C79 H96A 2.9810 no .
C79 H96B 2.8403 no .
C80 H70 3.3989 no .
C80 H73A 3.1795 no .
C80 H96A 2.6664 no .
C80 H96B 2.8138 no .
C81 H73A 2.4436 no .
C81 H73B 3.1468 no .
C81 H74 2.5606 no .
C81 H75A 2.9602 no .
C81 H75B 2.6211 no .
C81 H75C 3.2584 no .
C81 H79 3.2175 no .
C82 H48B 3.3180 no .
C82 H75A 3.4840 no .
C82 H75C 3.2380 no .
C82 H83 2.8760 no .
C83 H10E 2.8029 no .
C83 H10F 2.6181 no .
C83 H52 2.6853 no .
C83 H79 2.6918 no .
C83 H82A 3.5379 no .
C84 H52 2.7064 no .
C84 H61 2.7159 no .
C84 H86A 2.6444 no .
C84 H86B 2.8002 no .
C85 H52 3.3491 no .
C85 H56 2.6268 no .
C85 H87A 2.5767 no .
C85 H87B 2.7656 no .
C86 H10K 3.4235 no .
C86 H84A 2.7181 no .
C86 H84B 2.7182 no .
C86 H88A 2.7702 no .
C86 H88B 3.3563 no .
C86 H89B 2.5972 no .
C87 H10K 3.3227 no .
C87 H10R 3.4085 no .
C87 H85A 2.6391 no .
C87 H85B 2.7895 no .
C87 H89A 2.8444 no .
C87 H89B 2.4678 no .
C87 H89C 3.2414 no .
C88 H86A 2.6721 no .
C88 H86B 2.8413 no .
C89 H10K 3.2495 no .
C89 H10R 3.4819 no .
C89 H86A 3.2288 no .
C89 H86B 2.8388 no .
C89 H87A 3.2811 no .
C89 H87B 2.6092 no .
C90 H61 2.6856 no .
C90 H70 2.6997 no .
C90 H92A 2.8632 no .
C90 H92B 2.6962 no .
C91 H61 3.1603 no .
C91 H65 2.7547 no .
C91 H93A 2.5919 no .
C91 H93B 3.2606 no .
C91 H94B 2.8829 no .
C92 H65 2.7282 no .
C92 H90A 3.3874 no .
C92 H90B 2.9755 no .
C92 H94A 3.2512 no .
C92 H94B 2.4298 no .
C92 H95B 3.4564 no .
C93 H91A 2.7416 no .
C93 H91B 2.5777 no .
C93 H95A 2.9051 no .
C93 H95B 3.2840 no .
C93 H95C 3.5645 no .
C94 H91B 2.9793 no .
C94 H92A 3.2995 no .
C94 H92B 2.3452 no .
C95 H92B 2.9543 no .
C95 H93A 3.5636 no .
C95 H93B 3.0295 no .
C96 H70 2.7020 no .
C96 H79 2.7056 no .
C96 H98A 2.7012 no .
C96 H98B 2.6868 no .
C97 H70 3.2900 no .
C97 H74 2.6653 no .
C97 H99A 2.7994 no .
C97 H99B 2.6780 no .
C98 H10A 2.6846 no .
C98 H10B 3.3658 no .
C98 H10M 2.9152 no .
C98 H10N 3.3140 no .
C98 H96A 2.6604 no .
C98 H96B 2.7221 no .
C99 H10M 2.8174 no .
C99 H10N 2.6322 no .
C99 H10O 3.3523 no .
C99 H97A 2.7515 no .
C99 H97B 2.7377 no .
C100 H98A 2.7757 no .
C100 H98B 2.6500 no .
C101 H98A 2.8635 no .
C101 H98B 3.3291 no .
C101 H99A 2.6883 no .
C101 H99B 3.3464 no .
C102 H10G 2.7145 no .
C102 H10H 2.7278 no .
C102 H52 2.7222 no .
C102 H79 2.7153 no .
C103 H10I 3.3469 no .
C103 H10J 2.7018 no .
C103 H10K 3.1944 no .
C103 H10L 2.7952 no .
C103 H52 3.2781 no .
C103 H83 2.6317 no .
C104 H10C 2.8159 no .
C104 H10D 2.6345 no .
C104 H10K 2.5854 no .
C104 H10L 2.7525 no .
C105 H10E 2.6911 no .
C105 H10F 2.7047 no .
C105 H10P 2.6626 no .
C105 H10Q 2.6849 no .
C105 H10R 3.2865 no .
C106 H10E 2.7104 no .
C106 H10F 3.3464 no .
C106 H10G 2.6841 no .
C106 H10H 3.3081 no .
C106 H87B 3.0594 no .
C106 H89A 3.5069 no .
C107 H10I 2.5726 no .
C107 H10J 2.7367 no .
C107 H87B 3.1837 no .
C107 H89A 3.1248 no .
C108 H11B 3.3927 no .
C109 H11A 2.4572 no .
C109 H11B 2.4352 no .
C109 H11D 3.5875 no .
C110 H10S 3.4190 no .
H2 H3 2.4437 no .
H2 H40 3.2386 no .
H2 H75A 3.0987 no .
H2 H75B 3.5712 no .
H2 H75C 2.9401 no .
H2A H4 2.3403 no .
H3 H22 3.0902 no .
H3 H82B 3.0193 no .
H7 H8 2.4654 no .
H7 H26 3.1521 no .
H8 H32 2.6172 no .
H10A H10M 2.2425 no .
H10A H10N 2.8057 no .
H10A H10O 2.3708 no .
H10A H98A 3.0241 no .
H10A H98B 2.4184 no .
H10A H99A 2.8760 no .
H10A H99B 2.4231 no .
H10B H10M 2.8021 no .
H10B H10N 2.3895 no .
H10B H10O 2.2271 no .
H10B H98B 3.5180 no .
H10B H99A 2.4264 no .
H10B H99B 2.3171 no .
H10C H10E 2.2789 no .
H10C H10F 2.8345 no .
H10C H10G 2.6438 no .
H10C H10H 3.1506 no .
H10C H52 2.1764 no .
H10C H79 2.2909 no .
H10C H83 2.8354 no .
H10D H10E 2.8348 no .
H10D H10F 2.4292 no .
H10D H10G 2.8470 no .
H10D H10H 2.4639 no .
H10D H79 2.7606 no .
H10D H83 2.3622 no .
H10E H10G 2.3610 no .
H10E H10H 2.8462 no .
H10E H10I 3.5978 no .
H10E H10J 2.9698 no .
H10E H10K 2.7647 no .
H10E H10L 2.2557 no .
H10E H52 2.8011 no .
H10E H83 3.0365 no .
H10E H85B 3.1415 no .
H10F H10G 2.8466 no .
H10F H10H 2.3500 no .
H10F H10I 3.5782 no .
H10F H10J 2.5182 no .
H10F H10L 2.9717 no .
H10F H83 2.3407 no .
H10G H10I 2.3421 no .
H10G H10J 2.8381 no .
H10G H10K 2.4113 no .
H10G H10L 3.0890 no .
H10H H10I 2.2968 no .
H10H H10J 2.3400 no .
H10H H10K 3.4838 no .
H10I H10K 2.3773 no .
H10I H10L 2.7975 no .
H10I H10P 2.8094 no .
H10I H10Q 2.4258 no .
H10I H10R 3.4842 no .
H10J H10K 2.7973 no .
H10J H10L 2.2372 no .
H10J H10P 2.5752 no .
H10J H10Q 3.1005 no .
H10J H10R 3.5874 no .
H10K H10P 2.8129 no .
H10K H10Q 2.3050 no .
H10K H10R 2.3042 no .
H10K H85B 3.5762 no .
H10K H86B 2.7702 no .
H10K H87B 2.6068 no .
H10K H89A 2.9028 no .
H10K H89B 2.8104 no .
H10L H10P 2.3235 no .
H10L H10Q 2.8123 no .
H10L H10R 2.2859 no .
H10L H85B 3.3832 no .
H10L H87B 2.9361 no .
H10M H98A 2.4593 no .
H10M H98B 2.9962 no .
H10M H99A 3.0943 no .
H10N H98A 2.9423 no .
H10N H99A 2.4211 no .
H10N H99B 3.5048 no .
H10O H99A 3.5329 no .
H10Q H89A 2.8003 no .
H10R H87B 2.5088 no .
H10R H88B 3.4285 no .
H10R H89A 2.7691 no .
H10S H11B 3.3034 no .
H11A H11C 2.8232 no .
H11A H11D 2.6499 no .
H11A H11E 2.2531 no .
H11B H11C 2.2486 no .
H11B H11D 2.8152 no .
H11B H11E 2.6622 no .
H12 H13 2.4484 no .
H12 H28 2.8641 no .
H13 H34 2.5667 no .
H17 H18 2.4617 no .
H17 H38 2.5776 no .
H18 H40 3.5742 no .
H18 H44 3.1866 no .
H22 H82A 3.0584 no .
H22 H82B 3.5419 no .
H24 H25 2.3293 no .
H24 H48A 2.4784 no .
H24 H48B 2.3390 no .
H25 H26 2.2845 no .
H28 H29 2.3320 no .
H29 H45A 3.2747 no .
H29 H45B 2.3396 no .
H29 H45C 3.3536 no .
H31 H32 2.3083 no .
H31 H45A 2.7437 no .
H31 H45B 3.5828 no .
H31 H45C 2.6565 no .
H34 H35 2.3236 no .
H35 H46A 3.1085 no .
H35 H46B 3.4855 no .
H35 H46C 2.4053 no .
H37 H38 2.3353 no .
H37 H46A 2.9364 no .
H37 H46B 2.4986 no .
H37 H46C 3.5424 no .
H40 H41 2.3268 no .
H41 H47A 2.5562 no .
H41 H47B 3.5828 no .
H41 H47C 2.9171 no .
H43 H44 2.3465 no .
H43 H47A 3.3936 no .
H43 H47B 2.3324 no .
H43 H47C 3.1221 no .
H43 H75B 3.1059 no .
H44 H73B 3.4697 no .
H44 H75A 3.2440 no .
H44 H75B 2.6898 no .
H48A H55A 3.2421 no .
H48A H55B 3.3095 no .
H48B H82A 3.4247 no .
H48B H82B 3.3344 no .
H52 H56 3.5592 no .
H52 H61 2.9597 no .
H52 H79 3.0731 no .
H52 H83 3.5519 no .
H52 H84A 3.5645 no .
H52 H84B 2.1146 no .
H52 H85B 2.9608 no .
H55A H57B 2.8828 no .
H55B H56 3.4161 no .
H55B H57A 3.5807 no .
H55B H57B 2.8536 no .
H56 H61 3.5394 no .
H56 H84A 2.3833 no .
H56 H84B 2.8341 no .
H56 H85A 2.4358 no .
H56 H85B 2.8788 no .
H57A H64A 3.0627 no .
H57A H64B 2.6901 no .
H57C H95B 2.8920 no .
H61 H65 3.5750 no .
H61 H70 3.0805 no .
H61 H84A 2.7427 no .
H61 H84B 2.3211 no .
H61 H90A 2.1870 no .
H61 H91B 2.6265 no .
H64A H66A 2.8304 no .
H64B H65 3.4609 no .
H64B H66A 2.6380 no .
H65 H70 3.5695 no .
H65 H90A 2.8689 no .
H65 H90B 2.3677 no .
H65 H91A 3.5675 no .
H65 H91B 3.2440 no .
H65 H92A 2.8881 no .
H65 H92B 2.1188 no .
H66C H73A 2.7427 no .
H66C H73B 2.8661 no .
H70 H74 3.5671 no .
H70 H79 3.0005 no .
H70 H90A 2.2104 no .
H70 H90B 2.8346 no .
H70 H96A 3.5788 no .
H70 H96B 2.1305 no .
H70 H97B 2.8603 no .
H73A H74 3.4039 no .
H73A H75A 3.1924 no .
H73A H75B 3.4272 no .
H73B H75B 3.3170 no .
H74 H79 3.5641 no .
H74 H96A 2.3780 no .
H74 H96B 2.8414 no .
H74 H97A 2.4533 no .
H74 H97B 2.9799 no .
H75A H82A 3.0979 no .
H75A H82B 3.5735 no .
H75C H82A 3.3235 no .
H75C H82B 3.2375 no .
H79 H83 3.5572 no .
H79 H96A 2.7524 no .
H79 H96B 2.2698 no .
H82A H83 3.4182 no .
H84A H85A 2.3614 no .
H84A H85B 2.8515 no .
H84A H86A 2.4547 no .
H84A H86B 3.1109 no .
H84A H91B 3.3481 no .
H84B H85A 2.8515 no .
H84B H85B 2.3609 no .
H84B H86A 2.8690 no .
H84B H86B 2.6213 no .
H85A H86A 2.4377 no .
H85A H86B 2.8550 no .
H85A H87A 2.3188 no .
H85A H87B 2.9881 no .
H85B H86A 2.8546 no .
H85B H86B 2.3113 no .
H85B H87A 2.9318 no .
H85B H87B 2.6821 no .
H86A H87A 2.3864 no .
H86A H87B 2.7950 no .
H86A H88A 2.5368 no .
H86A H88B 3.5691 no .
H86A H89B 2.8028 no .
H86B H87A 2.7924 no .
H86B H87B 2.2283 no .
H86B H88A 3.1993 no .
H86B H89A 3.3521 no .
H86B H89B 2.1267 no .
H86B H89C 3.5724 no .
H87A H88A 2.3236 no .
H87A H88B 2.2703 no .
H87A H89B 3.4202 no .
H87B H88A 2.8171 no .
H87B H88B 2.3008 no .
H87B H89A 2.6764 no .
H87B H89B 2.6235 no .
H87B H89C 3.5430 no .
H88A H89A 2.8141 no .
H88A H89B 2.5141 no .
H88A H89C 2.2219 no .
H88B H89A 2.2273 no .
H88B H89B 2.8177 no .
H88B H89C 2.5054 no .
H90A H91A 2.5095 no .
H90A H91B 2.3425 no .
H90A H92B 3.5168 no .
H90B H91A 2.3585 no .
H90B H91B 2.9096 no .
H90B H92A 2.8912 no .
H90B H92B 3.1655 no .
H91A H92A 2.1510 no .
H91A H92B 2.7281 no .
H91A H93A 2.5602 no .
H91A H93B 3.4107 no .
H91B H92A 2.7273 no .
H91B H92B 2.3021 no .
H91B H93A 2.5325 no .
H91B H93B 3.5114 no .
H91B H94A 3.3924 no .
H91B H94B 2.4091 no .
H92A H93A 2.5821 no .
H92A H93B 2.2062 no .
H92A H94B 3.3677 no .
H92B H93A 2.8112 no .
H92B H93B 2.5371 no .
H92B H94A 3.2649 no .
H92B H94B 2.1381 no .
H92B H95A 3.2276 no .
H92B H95B 2.7341 no .
H93A H94A 2.3873 no .
H93A H94B 2.6621 no .
H93B H94A 2.7270 no .
H93B H94B 2.9726 no .
H93B H95A 2.7633 no .
H93B H95B 3.5439 no .
H94A H95A 2.4425 no .
H94A H95B 2.6706 no .
H94A H95C 2.0242 no .
H94B H95A 2.6980 no .
H94B H95B 2.0538 no .
H94B H95C 2.3873 no .
H96A H97A 2.3895 no .
H96A H97B 2.8537 no .
H96A H98A 2.4675 no .
H96A H98B 2.9005 no .
H96B H97A 2.8543 no .
H96B H97B 2.3410 no .
H96B H98A 3.0171 no .
H96B H98B 2.5180 no .
H97A H98A 2.3692 no .
H97A H98B 2.8630 no .
H97A H99A 2.6442 no .
H97A H99B 2.9409 no .
H97B H98A 2.8630 no .
H97B H98B 2.3803 no .
H97B H99A 3.1075 no .
H97B H99B 2.4989 no .
H98A H99A 2.3073 no .
H98A H99B 2.8437 no .
H98B H99A 2.8431 no .
H98B H99B 2.4068 no .
O1 H10U 3.5133 no .
O2 H29 3.1670 no 1_455
O2 H45B 3.1511 no 1_455
O2 H57B 3.3164 no 2_675
O2 H57C 3.1287 no 2_675
O3 H10A 3.4606 no 2_565
O3 H55A 2.9478 no 2_675
O3 H57B 2.7280 no 2_675
O4 H66A 3.5825 no 2_665
O4 H66B 3.0961 no 2_665
O5 H64A 2.5775 no 2_665
O5 H66A 3.4758 no 2_665
O5 H89C 3.1946 no 2_565
O6 H18 3.5664 no 2_666
O6 H31 2.4810 no 1_445
O6 H45A 3.1773 no 1_445
O6 H45C 3.1959 no 1_445
O7 H17 2.9986 no 2_666
O7 H18 2.4032 no 2_666
O7 H31 3.4823 no 1_445
O8 H13 2.7904 no 1_455
O8 H26 3.1586 no 2_676
O8 H34 3.1853 no 1_455
O8 H35 3.2702 no 1_455
O9 H12 2.5319 no 1_455
O9 H13 3.1276 no 1_455
O10 H10Q 2.7782 no 1_655
O10 H55B 3.5080 no .
O10 H57A 3.0770 no .
O10 H64B 2.6730 no .
O11 H22 2.8716 no .
O11 H73A 2.8677 no .
O11 H75A 3.0704 no .
O11 H82A 3.2506 no .
N1 H11D 2.9482 no .
N1 H11E 2.9408 no .
N1 H12 3.1235 no 2_776
N2 H10J 3.3044 no 1_655
N2 H10P 3.4680 no 1_655
N3 H2A 3.5492 no 2_776
N3 H10F 2.9563 no 1_655
N3 H10J 3.1181 no 1_655
N4 H32 2.7910 no 2_776
C1 H11D 3.0055 no .
C1 H11E 3.3655 no .
C1 H12 3.4124 no 2_776
C2 H11D 3.1304 no .
C2 H24 3.5953 no 2_676
C2 H48B 3.5834 no 2_676
C3 H11D 3.1226 no .
C3 H82B 3.0791 no 2_676
C4 H11D 2.9707 no .
C4 H11E 3.4052 no .
C4 H12 3.4213 no 2_776
C4 H13 3.3469 no 2_776
C5 H13 3.1150 no 2_776
C6 H10P 3.4112 no 1_655
C6 H13 3.3677 no 2_776
C7 H10N 3.0592 no 1_665
C7 H10P 3.1562 no 1_655
C7 H38 3.0149 no 2_776
C7 H98A 3.3082 no 1_665
C7 H99A 3.4200 no 1_665
C8 H10P 3.0502 no 1_655
C8 H38 2.9256 no 2_776
C8 H97A 3.2983 no 1_665
C8 H98A 3.4369 no 1_665
C8 H99A 3.0440 no 1_665
C9 H10J 3.2943 no 1_655
C9 H10P 3.2568 no 1_655
C10 H10F 3.4512 no 1_655
C10 H10J 3.3680 no 1_655
C10 H10L 3.5925 no 1_655
C11 H2A 3.5430 no 2_776
C11 H10F 2.8231 no 1_655
C11 H10J 3.3701 no 1_655
C12 H2A 3.4298 no 2_776
C12 H10F 2.9037 no 1_655
C12 H83 3.0419 no 1_655
C13 H2A 3.3805 no 2_776
C13 H10F 3.0414 no 1_655
C13 H83 2.7567 no 1_655
C14 H2A 3.4714 no 2_776
C14 H10F 3.0464 no 1_655
C14 H83 3.5686 no 1_655
C15 H32 3.4744 no 2_776
C16 H32 2.7459 no 2_776
C17 H32 2.8600 no 2_776
C17 H43 3.3354 no 2_666
C17 H46C 3.2748 no 2_766
C18 H31 3.3560 no 2_776
C18 H32 2.9150 no 2_776
C18 H43 2.8075 no 2_666
C18 H73B 3.5458 no 2_666
C19 H32 2.8500 no 2_776
C19 H43 3.3428 no 2_666
C23 H95C 3.5692 no 2_675
C24 H2 2.8584 no 2_676
C24 H95A 3.4525 no 2_675
C24 H95C 3.2273 no 2_675
C25 H2 2.9572 no 2_676
C25 H46B 3.3924 no 2_776
C25 H75C 3.1862 no 2_676
C26 H13 3.4750 no 2_776
C26 H75C 3.4265 no 2_676
C28 H10E 3.3045 no 1_655
C28 H10F 3.4695 no 1_655
C28 H10L 3.1701 no 1_655
C30 H40 2.9993 no 2_776
C31 H40 2.7767 no 2_776
C31 H74 3.3110 no 1_665
C31 H97A 3.2027 no 1_665
C32 H40 3.4362 no 2_776
C32 H97A 3.3418 no 1_665
C33 H26 3.3620 no 2_776
C33 H46A 3.2379 no 2_766
C34 H10D 3.4686 no 1_655
C34 H26 3.2172 no 2_776
C34 H46A 2.7605 no 2_766
C34 H83 3.2917 no 1_655
C35 H26 3.0820 no 2_776
C35 H46A 3.2648 no 2_766
C36 H25 3.2860 no 2_776
C36 H26 3.0675 no 2_776
C36 H35 3.5596 no 2_766
C37 H7 3.5837 no 2_776
C37 H26 3.1788 no 2_776
C37 H96A 3.1539 no 2_666
C38 H7 3.3338 no 2_776
C38 H26 3.3363 no 2_776
C38 H96A 3.4324 no 2_666
C40 H24 3.0143 no 2_676
C40 H31 3.2311 no 2_776
C40 H45C 3.2079 no 2_776
C40 H73B 3.3788 no 2_666
C41 H24 3.0247 no 2_676
C41 H45C 3.1422 no 2_776
C41 H66C 3.5487 no 2_666
C41 H73B 3.0796 no 2_666
C41 H95A 3.0309 no 1_556
C42 H73B 3.1061 no 2_666
C42 H95A 3.5228 no 1_556
C43 H18 3.4919 no 2_666
C43 H44 3.0473 no 2_666
C43 H73B 3.3816 no 2_666
C44 H43 3.3269 no 2_666
C44 H44 3.1357 no 2_666
C45 H40 3.2798 no 2_776
C45 H41 3.5197 no 2_776
C45 H48A 3.5050 no 1_655
C45 H66B 3.3214 no 1_665
C45 H88A 3.1103 no 2_675
C46 H17 3.4402 no 2_766
C46 H25 3.0806 no 2_776
C46 H34 3.5981 no 2_766
C46 H47C 3.1270 no 1_655
C47 H10H 2.9769 no 2_566
C47 H10I 3.5463 no 2_566
C47 H11C 3.4918 no 2_666
C47 H46B 3.2661 no 1_455
C47 H66C 3.5970 no 2_666
C47 H93B 3.2195 no 1_556
C47 H95A 3.3569 no 1_556
C48 H29 3.5462 no 1_455
C49 H10U 3.0902 no .
C49 H29 2.9428 no 1_455
C50 H10U 3.0800 no .
C50 H29 2.8023 no 1_455
C51 H10U 3.1298 no .
C51 H29 3.1835 no 1_455
C52 H10U 3.0786 no .
C53 H10U 3.0542 no .
C53 H28 3.2828 no 1_455
C54 H10U 3.0155 no .
C54 H12 3.2921 no 1_455
C54 H28 3.3472 no 1_455
C54 H29 3.4950 no 1_455
C55 H10O 3.2899 no 1_665
C55 H57B 2.9887 no 2_675
C55 H57C 3.2719 no 2_675
C56 H10A 3.1167 no 2_565
C57 H55A 3.0462 no 2_675
C58 H10T 3.1248 no .
C58 H55A 3.5372 no 2_675
C59 H10T 2.9721 no .
C60 H10T 2.9160 no .
C61 H10T 2.9850 no .
C62 H10A 3.2795 no 2_565
C62 H10T 3.1776 no .
C63 H10A 3.5112 no 2_565
C63 H10T 3.2025 no .
C63 H55A 3.5565 no 2_675
C64 H64A 3.4842 no 2_665
C64 H66A 3.5905 no 2_665
C64 H66B 3.4524 no 2_665
C64 H89C 3.4228 no 1_655
C66 H11B 3.2550 no .
C66 H45A 3.5358 no 1_445
C66 H45C 3.5021 no 1_445
C66 H47A 3.5212 no 2_666
C66 H64A 3.4570 no 2_665
C67 H45A 3.3088 no 1_445
C67 H89C 3.4533 no 2_565
C68 H10S 3.2836 no .
C68 H31 3.3665 no 1_445
C68 H45A 3.1850 no 1_445
C69 H10S 3.1664 no .
C70 H10S 3.4031 no .
C70 H10T 3.4428 no .
C71 H10T 3.2486 no .
C71 H89B 3.5571 no 2_565
C72 H10T 3.4000 no .
C72 H64A 3.5078 no 2_665
C72 H89C 3.1901 no 2_565
C73 H10S 3.4667 no .
C73 H11B 3.2189 no .
C73 H11C 3.1678 no .
C73 H18 2.9552 no 2_666
C73 H31 3.3327 no 1_445
C74 H31 3.5235 no 1_445
C75 H11D 3.2873 no .
C75 H25 3.5392 no 2_676
C75 H35 3.4779 no 1_455
C75 H46C 3.5540 no 1_455
C76 H10S 3.2199 no .
C76 H35 3.0041 no 1_455
C77 H10S 3.3512 no .
C77 H34 3.2603 no 1_455
C77 H35 2.9203 no 1_455
C78 H10S 3.3060 no .
C78 H10U 3.4959 no .
C78 H34 3.1273 no 1_455
C78 H35 3.3776 no 1_455
C79 H10S 3.0900 no .
C80 H10S 2.9560 no .
C81 H10S 2.9748 no .
C81 H17 3.3861 no 2_666
C81 H35 3.5094 no 1_455
C82 H12 3.5802 no 1_455
C82 H13 3.2796 no 1_455
C83 H34 3.0148 no 1_455
C84 H10A 3.1549 no 2_565
C84 H90B 3.5502 no 2_565
C84 H99B 3.3736 no 2_565
C85 H99B 3.0706 no 2_565
C86 H90B 3.0030 no 2_565
C86 H97B 3.5150 no 2_565
C86 H99B 3.0893 no 2_565
C87 H87A 3.2658 no 2_575
C87 H99B 3.5035 no 2_565
C88 H45A 3.1771 no 2_675
C88 H45B 3.5598 no 2_675
C89 H45A 3.4947 no 2_675
C89 H57A 3.5913 no 1_455
C89 H64A 3.1551 no 1_455
C90 H84B 3.5711 no 2_565
C90 H86B 3.3283 no 2_565
C91 H10C 3.5787 no 2_565
C92 H10C 3.4157 no 2_565
C92 H10G 2.9548 no 2_565
C93 H10C 3.4297 no 2_565
C93 H10D 3.5795 no 2_565
C93 H10G 3.3481 no 2_565
C93 H47C 3.2889 no 1_554
C93 H98B 3.5916 no 2_565
C94 H10M 3.0780 no 2_565
C94 H98A 3.4699 no 2_565
C94 H98B 3.2122 no 2_565
C95 H10M 3.2818 no 2_565
C95 H24 3.3783 no 2_675
C95 H41 3.1898 no 1_554
C96 H37 3.4069 no 2_666
C96 H93A 3.2183 no 2_565
C97 H8 3.1907 no 1_445
C97 H86A 3.4055 no 2_565
C98 H7 3.5330 no 1_445
C98 H8 3.2653 no 1_445
C98 H84A 3.2941 no 2_565
C98 H94A 3.0503 no 2_565
C99 H8 3.2771 no 1_445
C99 H10R 3.3375 no 1_545
C99 H84A 3.1963 no 2_565
C99 H85A 3.3594 no 2_565
C99 H86A 3.3998 no 2_565
C100 H10R 3.3162 no 1_545
C100 H56 3.2971 no 2_565
C100 H84A 3.2304 no 2_565
C100 H85A 3.3988 no 2_565
C100 H94A 3.5846 no 2_565
C101 H7 3.2415 no 1_445
C101 H10R 3.5070 no 1_545
C101 H55A 3.5948 no 1_445
C101 H94A 3.2021 no 2_565
C101 H95C 3.4218 no 2_565
C102 H34 3.1546 no 1_455
C102 H92A 3.5600 no 2_565
C103 H28 2.9408 no 1_455
C104 H47B 3.3716 no 2_566
C104 H47C 3.5541 no 2_566
C104 H92A 2.9818 no 2_565
C104 H93B 3.4391 no 2_565
C105 H11A 3.2313 no 1_455
C105 H11E 3.1339 no 1_455
C106 H11A 3.3956 no 1_455
C106 H28 3.5610 no 1_455
C107 H10N 3.1547 no 1_565
C107 H11A 2.6400 no 1_455
C107 H99A 3.3126 no 1_565
C108 H55B 3.4252 no .
C108 H64B 3.5215 no .
C108 H73A 3.4132 no .
C108 H82A 3.4694 no .
C109 H22 3.4912 no .
C109 H55B 3.4780 no .
C109 H64B 3.3637 no .
C109 H73A 3.3537 no .
C110 H10I 2.9454 no 1_655
C110 H10P 3.5665 no 1_655
C110 H10Q 2.8594 no 1_655
C110 H22 3.5605 no .
C110 H73A 2.9052 no .
C111 H10I 3.0829 no 1_655
C111 H47B 3.5741 no 2_666
C111 H73A 3.2201 no .
C111 H73B 3.5510 no .
C111 H75A 2.9741 no .
H2 C24 2.8584 no 2_676
H2 C25 2.9572 no 2_676
H2 H24 2.8040 no 2_676
H2 H25 2.9474 no 2_676
H2 H48B 3.3296 no 2_676
H2A N3 3.5492 no 2_776
H2A C11 3.5430 no 2_776
H2A C12 3.4298 no 2_776
H2A C13 3.3805 no 2_776
H2A C14 3.4714 no 2_776
H2A H10J 3.2563 no 1_655
H2A H11E 3.5348 no .
H3 H3 2.8513 no 2_676
H3 H82B 2.7196 no 2_676
H4 H11E 3.4451 no .
H4 H32 3.2498 no 2_776
H7 C37 3.5837 no 2_776
H7 C38 3.3338 no 2_776
H7 C98 3.5330 no 1_665
H7 C101 3.2415 no 1_665
H7 H10M 3.0033 no 1_665
H7 H10N 2.6202 no 1_665
H7 H10P 3.5400 no 1_655
H7 H37 3.4877 no 2_776
H7 H38 3.0610 no 2_776
H7 H98A 2.6854 no 1_665
H7 H99A 3.2801 no 1_665
H8 C97 3.1907 no 1_665
H8 C98 3.2653 no 1_665
H8 C99 3.2771 no 1_665
H8 H10P 3.3621 no 1_655
H8 H38 2.8991 no 2_776
H8 H97A 2.3965 no 1_665
H8 H98A 2.9675 no 1_665
H8 H99A 2.5038 no 1_665
H10A O3 3.4606 no 2_565
H10A C56 3.1167 no 2_565
H10A C62 3.2795 no 2_565
H10A C63 3.5112 no 2_565
H10A C84 3.1549 no 2_565
H10A H56 2.6060 no 2_565
H10A H84A 2.5440 no 2_565
H10A H85A 3.2151 no 2_565
H10A H94A 3.2625 no 2_565
H10A H94B 3.2683 no 2_565
H10B H10R 2.8279 no 1_545
H10B H56 3.0964 no 2_565
H10B H57B 3.4545 no 1_445
H10B H84A 3.5504 no 2_565
H10B H85A 3.0642 no 2_565
H10B H88B 3.1924 no 1_545
H10C C91 3.5787 no 2_565
H10C C92 3.4157 no 2_565
H10C C93 3.4297 no 2_565
H10C H91A 2.8309 no 2_565
H10C H92A 2.9345 no 2_565
H10C H93A 3.0965 no 2_565
H10C H93B 3.3485 no 2_565
H10D C34 3.4686 no 1_455
H10D C93 3.5795 no 2_565
H10D H34 2.5697 no 1_455
H10D H46A 3.0933 no 2_666
H10D H93A 3.2952 no 2_565
H10D H93B 3.1171 no 2_565
H10E C28 3.3045 no 1_455
H10E H28 2.3657 no 1_455
H10F N3 2.9563 no 1_455
H10F C10 3.4512 no 1_455
H10F C11 2.8231 no 1_455
H10F C12 2.9037 no 1_455
H10F C13 3.0414 no 1_455
H10F C14 3.0464 no 1_455
H10F C28 3.4695 no 1_455
H10F H12 3.3649 no 1_455
H10F H13 3.5849 no 1_455
H10F H28 2.6167 no 1_455
H10F H34 3.3807 no 1_455
H10G C92 2.9548 no 2_565
H10G C93 3.3481 no 2_565
H10G H47A 3.4267 no 2_566
H10G H47C 3.4435 no 2_566
H10G H92A 2.0240 no 2_565
H10G H92B 3.4438 no 2_565
H10G H93B 2.8882 no 2_565
H10H C47 2.9769 no 2_566
H10H H46A 3.5997 no 2_666
H10H H47A 3.0990 no 2_566
H10H H47B 2.5623 no 2_566
H10H H47C 2.7879 no 2_566
H10H H92A 3.3121 no 2_565
H10H H93B 3.1059 no 2_565
H10I C47 3.5463 no 2_566
H10I C110 2.9454 no 1_455
H10I C111 3.0829 no 1_455
H10I H11A 2.5063 no 1_455
H10I H11B 2.9629 no 1_455
H10I H11C 3.3813 no 1_455
H10I H11E 2.5225 no 1_455
H10I H47A 3.1356 no 2_566
H10I H47B 3.1189 no 2_566
H10J N2 3.3044 no 1_455
H10J N3 3.1181 no 1_455
H10J C9 3.2943 no 1_455
H10J C10 3.3680 no 1_455
H10J C11 3.3701 no 1_455
H10J H2A 3.2563 no 1_455
H10J H11A 3.4047 no 1_455
H10J H11E 2.8305 no 1_455
H10K H92A 3.5823 no 2_565
H10L C10 3.5925 no 1_455
H10L C28 3.1701 no 1_455
H10L H28 2.6195 no 1_455
H10M C94 3.0780 no 2_565
H10M C95 3.2818 no 2_565
H10M H7 3.0033 no 1_445
H10M H94A 2.2830 no 2_565
H10M H94B 3.2123 no 2_565
H10M H95C 2.6121 no 2_565
H10N C7 3.0592 no 1_445
H10N C107 3.1547 no 1_545
H10N H7 2.6202 no 1_445
H10N H10P 2.7217 no 1_545
H10N H10Q 3.3157 no 1_545
H10N H10R 2.9281 no 1_545
H10N H22 3.5444 no 1_445
H10O C55 3.2899 no 1_445
H10O H55A 2.7716 no 1_445
H10O H55B 2.8846 no 1_445
H10O H57B 3.2521 no 1_445
H10O H95C 3.4029 no 2_565
H10P N2 3.4680 no 1_455
H10P C6 3.4112 no 1_455
H10P C7 3.1562 no 1_455
H10P C8 3.0502 no 1_455
H10P C9 3.2568 no 1_455
H10P C110 3.5665 no 1_455
H10P H7 3.5400 no 1_455
H10P H8 3.3621 no 1_455
H10P H10N 2.7217 no 1_565
H10P H11A 2.6200 no 1_455
H10P H11E 3.5435 no 1_455
H10P H99A 3.0613 no 1_565
H10Q O10 2.7782 no 1_455
H10Q C110 2.8594 no 1_455
H10Q H10N 3.3157 no 1_565
H10Q H11A 1.9156 no 1_455
H10Q H11B 3.1066 no 1_455
H10R C99 3.3375 no 1_565
H10R C100 3.3162 no 1_565
H10R C101 3.5070 no 1_565
H10R H10B 2.8279 no 1_565
H10R H10N 2.9281 no 1_565
H10R H11A 3.4127 no 1_455
H10R H99A 2.6820 no 1_565
H10R H99B 3.5820 no 1_565
H10S C68 3.2836 no .
H10S C69 3.1664 no .
H10S C70 3.4031 no .
H10S C73 3.4667 no .
H10S C76 3.2199 no .
H10S C77 3.3512 no .
H10S C78 3.3060 no .
H10S C79 3.0900 no .
H10S C80 2.9560 no .
H10S C81 2.9748 no .
H10S H73A 2.6725 no .
H10S H79 3.5731 no .
H10S H82A 3.4668 no .
H10T C58 3.1248 no .
H10T C59 2.9721 no .
H10T C60 2.9160 no .
H10T C61 2.9850 no .
H10T C62 3.1776 no .
H10T C63 3.2025 no .
H10T C70 3.4428 no .
H10T C71 3.2486 no .
H10T C72 3.4000 no .
H10T H55B 3.3396 no .
H10T H61 3.4557 no .
H10T H64B 2.8731 no .
H10U O1 3.5133 no .
H10U C49 3.0902 no .
H10U C50 3.0800 no .
H10U C51 3.1298 no .
H10U C52 3.0786 no .
H10U C53 3.0542 no .
H10U C54 3.0155 no .
H10U C78 3.4959 no .
H10U H55B 2.9760 no .
H10U H82A 2.8800 no .
H11A C105 3.2313 no 1_655
H11A C106 3.3956 no 1_655
H11A C107 2.6400 no 1_655
H11A H10I 2.5063 no 1_655
H11A H10J 3.4047 no 1_655
H11A H10P 2.6200 no 1_655
H11A H10Q 1.9156 no 1_655
H11A H10R 3.4127 no 1_655
H11A H22 3.4830 no .
H11B C66 3.2550 no .
H11B C73 3.2189 no .
H11B H10I 2.9629 no 1_655
H11B H10Q 3.1066 no 1_655
H11B H47A 3.4213 no 2_666
H11B H66A 3.1287 no .
H11B H66C 2.7057 no .
H11B H73A 2.3990 no .
H11B H73B 3.2477 no .
H11C C47 3.4918 no 2_666
H11C C73 3.1678 no .
H11C H10I 3.3813 no 1_655
H11C H44 3.0644 no .
H11C H47A 3.3104 no 2_666
H11C H47B 3.0129 no 2_666
H11C H73A 2.7454 no .
H11C H73B 2.7080 no .
H11C H75A 2.8712 no .
H11C H75B 3.5878 no .
H11D N1 2.9482 no .
H11D C1 3.0055 no .
H11D C2 3.1304 no .
H11D C3 3.1226 no .
H11D C4 2.9707 no .
H11D C75 3.2873 no .
H11D H22 3.0659 no .
H11D H73A 3.5168 no .
H11D H75A 2.3201 no .
H11E N1 2.9408 no .
H11E C1 3.3655 no .
H11E C4 3.4052 no .
H11E C105 3.1339 no 1_655
H11E H2A 3.5348 no .
H11E H4 3.4451 no .
H11E H10I 2.5225 no 1_655
H11E H10J 2.8305 no 1_655
H11E H10P 3.5435 no 1_655
H11E H47B 3.2844 no 2_666
H12 O9 2.5319 no 1_655
H12 N1 3.1235 no 2_776
H12 C1 3.4124 no 2_776
H12 C4 3.4213 no 2_776
H12 C54 3.2921 no 1_655
H12 C82 3.5802 no 1_655
H12 H10F 3.3649 no 1_655
H12 H48B 3.5075 no 1_655
H12 H83 3.1444 no 1_655
H13 O8 2.7904 no 1_655
H13 O9 3.1276 no 1_655
H13 C4 3.3469 no 2_776
H13 C5 3.1150 no 2_776
H13 C6 3.3677 no 2_776
H13 C26 3.4750 no 2_776
H13 C82 3.2796 no 1_655
H13 H10F 3.5849 no 1_655
H13 H26 2.7342 no 2_776
H13 H82B 3.3801 no 1_655
H13 H83 2.6218 no 1_655
H17 O7 2.9986 no 2_666
H17 C46 3.4402 no 2_766
H17 C81 3.3861 no 2_666
H17 H32 3.3862 no 2_776
H17 H35 3.2902 no 2_766
H17 H46A 3.2646 no 2_766
H17 H46C 2.7722 no 2_766
H17 H74 3.5311 no 2_666
H17 H75B 3.4792 no 2_666
H18 O6 3.5664 no 2_666
H18 O7 2.4032 no 2_666
H18 C43 3.4919 no 2_666
H18 C73 2.9552 no 2_666
H18 H31 3.2659 no 2_776
H18 H32 3.4719 no 2_776
H18 H43 2.6869 no 2_666
H18 H44 3.3313 no 2_666
H18 H73B 2.6439 no 2_666
H18 H75B 3.1237 no 2_666
H22 O11 2.8716 no .
H22 C109 3.4912 no .
H22 C110 3.5605 no .
H22 H10N 3.5444 no 1_665
H22 H11A 3.4830 no .
H22 H11D 3.0659 no .
H24 C2 3.5953 no 2_676
H24 C40 3.0143 no 2_676
H24 C41 3.0247 no 2_676
H24 C95 3.3783 no 2_675
H24 H2 2.8040 no 2_676
H24 H40 2.9674 no 2_676
H24 H41 3.0033 no 2_676
H24 H95A 2.9146 no 2_675
H24 H95C 2.9337 no 2_675
H25 C36 3.2860 no 2_776
H25 C46 3.0806 no 2_776
H25 C75 3.5392 no 2_676
H25 H2 2.9474 no 2_676
H25 H46B 2.6673 no 2_776
H25 H46C 2.9354 no 2_776
H25 H75B 3.5681 no 2_676
H25 H75C 2.6954 no 2_676
H26 O8 3.1586 no 2_676
H26 C33 3.3620 no 2_776
H26 C34 3.2172 no 2_776
H26 C35 3.0820 no 2_776
H26 C36 3.0675 no 2_776
H26 C37 3.1788 no 2_776
H26 C38 3.3363 no 2_776
H26 H13 2.7342 no 2_776
H26 H35 3.5429 no 2_776
H26 H75C 3.1732 no 2_676
H26 H82B 3.5759 no 2_676
H28 C53 3.2828 no 1_655
H28 C54 3.3472 no 1_655
H28 C103 2.9408 no 1_655
H28 C106 3.5610 no 1_655
H28 H10E 2.3657 no 1_655
H28 H10F 2.6167 no 1_655
H28 H10L 2.6195 no 1_655
H28 H85B 3.4298 no 1_655
H29 O2 3.1670 no 1_655
H29 C48 3.5462 no 1_655
H29 C49 2.9428 no 1_655
H29 C50 2.8023 no 1_655
H29 C51 3.1835 no 1_655
H29 C54 3.4950 no 1_655
H29 H48A 3.3908 no 1_655
H29 H85B 2.9603 no 1_655
H31 O6 2.4810 no 1_665
H31 O7 3.4823 no 1_665
H31 C18 3.3560 no 2_776
H31 C40 3.2311 no 2_776
H31 C68 3.3665 no 1_665
H31 C73 3.3327 no 1_665
H31 C74 3.5235 no 1_665
H31 H18 3.2659 no 2_776
H31 H40 2.7351 no 2_776
H31 H73B 3.5038 no 1_665
H31 H74 2.6161 no 1_665
H31 H97A 3.1865 no 1_665
H32 N4 2.7910 no 2_776
H32 C15 3.4744 no 2_776
H32 C16 2.7459 no 2_776
H32 C17 2.8600 no 2_776
H32 C18 2.9150 no 2_776
H32 C19 2.8500 no 2_776
H32 H4 3.2498 no 2_776
H32 H17 3.3862 no 2_776
H32 H18 3.4719 no 2_776
H32 H38 2.9643 no 2_776
H32 H74 3.5790 no 1_665
H32 H97A 3.4156 no 1_665
H34 O8 3.1853 no 1_655
H34 C46 3.5981 no 2_766
H34 C77 3.2603 no 1_655
H34 C78 3.1273 no 1_655
H34 C83 3.0148 no 1_655
H34 C102 3.1546 no 1_655
H34 H10D 2.5697 no 1_655
H34 H10F 3.3807 no 1_655
H34 H46A 2.6580 no 2_766
H34 H83 2.4662 no 1_655
H35 O8 3.2702 no 1_655
H35 C36 3.5596 no 2_766
H35 C75 3.4779 no 1_655
H35 C76 3.0041 no 1_655
H35 C77 2.9203 no 1_655
H35 C78 3.3776 no 1_655
H35 C81 3.5094 no 1_655
H35 H17 3.2902 no 2_766
H35 H26 3.5429 no 2_776
H35 H46A 3.4645 no 2_766
H35 H75B 3.5775 no 1_655
H35 H75C 3.2087 no 1_655
H37 C96 3.4069 no 2_666
H37 H7 3.4877 no 2_776
H37 H93A 3.3240 no 1_656
H37 H96A 2.4174 no 2_666
H37 H98A 3.3136 no 2_666
H38 C7 3.0149 no 2_776
H38 C8 2.9256 no 2_776
H38 H7 3.0610 no 2_776
H38 H8 2.8991 no 2_776
H38 H32 2.9643 no 2_776
H38 H74 3.5449 no 2_666
H38 H96A 2.9945 no 2_666
H38 H97A 3.4550 no 2_666
H40 C30 2.9993 no 2_776
H40 C31 2.7767 no 2_776
H40 C32 3.4362 no 2_776
H40 C45 3.2798 no 2_776
H40 H24 2.9674 no 2_676
H40 H31 2.7351 no 2_776
H40 H45C 2.6624 no 2_776
H40 H48A 3.4335 no 2_676
H40 H48B 2.9782 no 2_676
H41 C45 3.5197 no 2_776
H41 C95 3.1898 no 1_556
H41 H24 3.0033 no 2_676
H41 H45C 2.5434 no 2_776
H41 H66B 3.3538 no 2_666
H41 H66C 3.0718 no 2_666
H41 H73B 3.3994 no 2_666
H41 H95A 2.3562 no 1_556
H41 H95B 3.3031 no 1_556
H41 H95C 3.5529 no 1_556
H43 C17 3.3354 no 2_666
H43 C18 2.8075 no 2_666
H43 C19 3.3428 no 2_666
H43 C44 3.3269 no 2_666
H43 H18 2.6869 no 2_666
H43 H44 2.7644 no 2_666
H43 H46C 3.2862 no 1_455
H44 C43 3.0473 no 2_666
H44 C44 3.1357 no 2_666
H44 H11C 3.0644 no .
H44 H18 3.3313 no 2_666
H44 H43 2.7644 no 2_666
H44 H44 2.9395 no 2_666
H45A O6 3.1773 no 1_665
H45A C66 3.5358 no 1_665
H45A C67 3.3088 no 1_665
H45A C68 3.1850 no 1_665
H45A C88 3.1771 no 2_675
H45A C89 3.4947 no 2_675
H45A H66B 2.9733 no 1_665
H45A H88A 2.4372 no 2_675
H45A H88B 3.3194 no 2_675
H45A H89C 2.8744 no 2_675
H45B O2 3.1511 no 1_655
H45B C88 3.5598 no 2_675
H45B H48A 3.1049 no 1_655
H45B H57C 3.0615 no 2_775
H45B H88A 3.0918 no 2_675
H45B H88B 3.2294 no 2_675
H45B H89C 3.5362 no 2_675
H45C O6 3.1959 no 1_665
H45C C40 3.2079 no 2_776
H45C C41 3.1422 no 2_776
H45C C66 3.5021 no 1_665
H45C H40 2.6624 no 2_776
H45C H41 2.5434 no 2_776
H45C H48A 3.2679 no 1_655
H45C H66B 2.8660 no 1_665
H45C H66C 3.4678 no 1_665
H46A C33 3.2379 no 2_766
H46A C34 2.7605 no 2_766
H46A C35 3.2648 no 2_766
H46A H10D 3.0933 no 2_666
H46A H10H 3.5997 no 2_666
H46A H17 3.2646 no 2_766
H46A H34 2.6580 no 2_766
H46A H35 3.4645 no 2_766
H46A H47C 3.2343 no 1_655
H46B C25 3.3924 no 2_776
H46B C47 3.2661 no 1_655
H46B H25 2.6673 no 2_776
H46B H47B 3.5022 no 1_655
H46B H47C 2.4531 no 1_655
H46B H93B 2.9038 no 1_656
H46C C17 3.2748 no 2_766
H46C C75 3.5540 no 1_655
H46C H17 2.7722 no 2_766
H46C H25 2.9354 no 2_776
H46C H43 3.2862 no 1_655
H46C H47C 3.2373 no 1_655
H46C H75B 3.1098 no 1_655
H46C H75C 3.2597 no 1_655
H47A C66 3.5212 no 2_666
H47A H10G 3.4267 no 2_566
H47A H10H 3.0990 no 2_566
H47A H10I 3.1356 no 2_566
H47A H11B 3.4213 no 2_666
H47A H11C 3.3104 no 2_666
H47A H66C 2.7121 no 2_666
H47A H73B 3.4123 no 2_666
H47A H93B 3.2953 no 1_556
H47A H95A 3.2776 no 1_556
H47B C104 3.3716 no 2_566
H47B C111 3.5741 no 2_666
H47B H10H 2.5623 no 2_566
H47B H10I 3.1189 no 2_566
H47B H11C 3.0129 no 2_666
H47B H11E 3.2844 no 2_666
H47B H46B 3.5022 no 1_455
H47C C46 3.1270 no 1_455
H47C C93 3.2889 no 1_556
H47C C104 3.5541 no 2_566
H47C H10G 3.4435 no 2_566
H47C H10H 2.7879 no 2_566
H47C H46A 3.2343 no 1_455
H47C H46B 2.4531 no 1_455
H47C H46C 3.2373 no 1_455
H47C H93B 2.3654 no 1_556
H47C H95A 2.8732 no 1_556
H48A C45 3.5050 no 1_455
H48A H29 3.3908 no 1_455
H48A H40 3.4335 no 2_676
H48A H45B 3.1049 no 1_455
H48A H45C 3.2679 no 1_455
H48A H95C 2.9907 no 2_675
H48B C2 3.5834 no 2_676
H48B H2 3.3296 no 2_676
H48B H12 3.5075 no 1_455
H48B H40 2.9782 no 2_676
H52 H91A 3.2690 no 2_565
H55A O3 2.9478 no 2_675
H55A C57 3.0462 no 2_675
H55A C58 3.5372 no 2_675
H55A C63 3.5565 no 2_675
H55A C101 3.5948 no 1_665
H55A H10O 2.7716 no 1_665
H55A H57B 2.6264 no 2_675
H55A H57C 2.7531 no 2_675
H55A H95C 3.2755 no 2_675
H55B O10 3.5080 no .
H55B C108 3.4252 no .
H55B C109 3.4780 no .
H55B H10O 2.8846 no 1_665
H55B H10T 3.3396 no .
H55B H10U 2.9760 no .
H56 C100 3.2971 no 2_565
H56 H10A 2.6060 no 2_565
H56 H10B 3.0964 no 2_565
H57A O10 3.0770 no .
H57A C89 3.5913 no 1_655
H57A H89A 2.9948 no 1_655
H57A H89C 3.3883 no 1_655
H57B O2 3.3164 no 2_675
H57B O3 2.7280 no 2_675
H57B C55 2.9887 no 2_675
H57B H10B 3.4545 no 1_665
H57B H10O 3.2521 no 1_665
H57B H55A 2.6264 no 2_675
H57C O2 3.1287 no 2_675
H57C C55 3.2719 no 2_675
H57C H45B 3.0615 no 2_775
H57C H55A 2.7531 no 2_675
H61 H10T 3.4557 no .
H61 H91A 3.5708 no 2_565
H64A O5 2.5775 no 2_665
H64A C64 3.4842 no 2_665
H64A C66 3.4570 no 2_665
H64A C72 3.5078 no 2_665
H64A C89 3.1551 no 1_655
H64A H64A 3.2689 no 2_665
H64A H66A 3.2371 no 2_665
H64A H66B 2.9893 no 2_665
H64A H89A 3.0173 no 1_655
H64A H89B 3.5006 no 1_655
H64A H89C 2.5228 no 1_655
H64B O10 2.6730 no .
H64B C108 3.5215 no .
H64B C109 3.3637 no .
H64B H10T 2.8731 no .
H64B H89A 3.5038 no 1_655
H65 H89B 3.2052 no 2_565
H66A O4 3.5825 no 2_665
H66A O5 3.4758 no 2_665
H66A C64 3.5905 no 2_665
H66A H11B 3.1287 no .
H66A H64A 3.2371 no 2_665
H66B O4 3.0961 no 2_665
H66B C45 3.3214 no 1_445
H66B C64 3.4524 no 2_665
H66B H41 3.3538 no 2_666
H66B H45A 2.9733 no 1_445
H66B H45C 2.8660 no 1_445
H66B H64A 2.9893 no 2_665
H66B H89C 3.3593 no 2_565
H66B H95B 3.5604 no 2_665
H66C C41 3.5487 no 2_666
H66C C47 3.5970 no 2_666
H66C H11B 2.7057 no .
H66C H41 3.0718 no 2_666
H66C H45C 3.4678 no 1_445
H66C H47A 2.7121 no 2_666
H73A O11 2.8677 no .
H73A C108 3.4132 no .
H73A C109 3.3537 no .
H73A C110 2.9052 no .
H73A C111 3.2201 no .
H73A H10S 2.6725 no .
H73A H11B 2.3990 no .
H73A H11C 2.7454 no .
H73A H11D 3.5168 no .
H73B C18 3.5458 no 2_666
H73B C40 3.3788 no 2_666
H73B C41 3.0796 no 2_666
H73B C42 3.1061 no 2_666
H73B C43 3.3816 no 2_666
H73B C111 3.5510 no .
H73B H11B 3.2477 no .
H73B H11C 2.7080 no .
H73B H18 2.6439 no 2_666
H73B H31 3.5038 no 1_445
H73B H41 3.3994 no 2_666
H73B H47A 3.4123 no 2_666
H74 C31 3.3110 no 1_445
H74 H17 3.5311 no 2_666
H74 H31 2.6161 no 1_445
H74 H32 3.5790 no 1_445
H74 H38 3.5449 no 2_666
H75A O11 3.0704 no .
H75A C111 2.9741 no .
H75A H11C 2.8712 no .
H75A H11D 2.3201 no .
H75B H11C 3.5878 no .
H75B H17 3.4792 no 2_666
H75B H18 3.1237 no 2_666
H75B H25 3.5681 no 2_676
H75B H35 3.5775 no 1_455
H75B H46C 3.1098 no 1_455
H75C C25 3.1862 no 2_676
H75C C26 3.4265 no 2_676
H75C H25 2.6954 no 2_676
H75C H26 3.1732 no 2_676
H75C H35 3.2087 no 1_455
H75C H46C 3.2597 no 1_455
H79 H10S 3.5731 no .
H79 H91A 3.3802 no 2_565
H79 H93A 3.0625 no 2_565
H82A O11 3.2506 no .
H82A C108 3.4694 no .
H82A H10S 3.4668 no .
H82A H10U 2.8800 no .
H82B C3 3.0791 no 2_676
H82B H3 2.7196 no 2_676
H82B H13 3.3801 no 1_455
H82B H26 3.5759 no 2_676
H83 C12 3.0419 no 1_455
H83 C13 2.7567 no 1_455
H83 C14 3.5686 no 1_455
H83 C34 3.2917 no 1_455
H83 H12 3.1444 no 1_455
H83 H13 2.6218 no 1_455
H83 H34 2.4662 no 1_455
H84A C98 3.2941 no 2_565
H84A C99 3.1963 no 2_565
H84A C100 3.2304 no 2_565
H84A H10A 2.5440 no 2_565
H84A H10B 3.5504 no 2_565
H84A H90B 3.5190 no 2_565
H84A H97B 3.5799 no 2_565
H84A H98B 2.6385 no 2_565
H84A H99B 2.7780 no 2_565
H84B C90 3.5711 no 2_565
H84B H90B 2.9115 no 2_565
H84B H91A 3.1203 no 2_565
H85A C99 3.3594 no 2_565
H85A C100 3.3988 no 2_565
H85A H10A 3.2151 no 2_565
H85A H10B 3.0642 no 2_565
H85A H87A 3.4868 no 2_575
H85A H88B 3.1327 no 2_575
H85A H99B 2.5637 no 2_565
H85B H28 3.4298 no 1_455
H85B H29 2.9603 no 1_455
H86A C97 3.4055 no 2_565
H86A C99 3.3998 no 2_565
H86A H90B 2.7938 no 2_565
H86A H97B 2.5376 no 2_565
H86A H98B 3.4817 no 2_565
H86A H99B 2.5315 no 2_565
H86B C90 3.3283 no 2_565
H86B H90B 2.3526 no 2_565
H87A C87 3.2658 no 2_575
H87A H85A 3.4868 no 2_575
H87A H87A 2.3515 no 2_575
H87A H87B 3.4141 no 2_575
H87A H99B 3.0410 no 2_565
H87B H87A 3.4141 no 2_575
H88A C45 3.1103 no 2_675
H88A H45A 2.4372 no 2_675
H88A H45B 3.0918 no 2_675
H88A H97B 3.2105 no 2_565
H88B H10B 3.1924 no 1_565
H88B H45A 3.3194 no 2_675
H88B H45B 3.2294 no 2_675
H88B H85A 3.1327 no 2_575
H89A H57A 2.9948 no 1_455
H89A H64A 3.0173 no 1_455
H89A H64B 3.5038 no 1_455
H89B C71 3.5571 no 2_565
H89B H64A 3.5006 no 1_455
H89B H65 3.2052 no 2_565
H89B H90B 3.0606 no 2_565
H89C O5 3.1946 no 2_565
H89C C64 3.4228 no 1_455
H89C C67 3.4533 no 2_565
H89C C72 3.1901 no 2_565
H89C H45A 2.8744 no 2_675
H89C H45B 3.5362 no 2_675
H89C H57A 3.3883 no 1_455
H89C H64A 2.5228 no 1_455
H89C H66B 3.3593 no 2_565
H90A H90A 3.3302 no 2_565
H90A H91A 3.3849 no 2_565
H90A H91B 3.5456 no 2_565
H90B C84 3.5502 no 2_565
H90B C86 3.0030 no 2_565
H90B H84A 3.5190 no 2_565
H90B H84B 2.9115 no 2_565
H90B H86A 2.7938 no 2_565
H90B H86B 2.3526 no 2_565
H90B H89B 3.0606 no 2_565
H91A H10C 2.8309 no 2_565
H91A H52 3.2690 no 2_565
H91A H61 3.5708 no 2_565
H91A H79 3.3802 no 2_565
H91A H84B 3.1203 no 2_565
H91A H90A 3.3849 no 2_565
H91A H96B 3.3814 no 2_565
H91B H90A 3.5456 no 2_565
H91B H96B 3.4011 no 2_565
H91B H98B 3.1184 no 2_565
H92A C102 3.5600 no 2_565
H92A C104 2.9818 no 2_565
H92A H10C 2.9345 no 2_565
H92A H10G 2.0240 no 2_565
H92A H10H 3.3121 no 2_565
H92A H10K 3.5823 no 2_565
H92B H10G 3.4438 no 2_565
H93A C96 3.2183 no 2_565
H93A H10C 3.0965 no 2_565
H93A H10D 3.2952 no 2_565
H93A H37 3.3240 no 1_454
H93A H79 3.0625 no 2_565
H93A H96A 2.8769 no 2_565
H93A H96B 2.6607 no 2_565
H93A H98A 3.3891 no 2_565
H93A H98B 3.0650 no 2_565
H93B C47 3.2195 no 1_554
H93B C104 3.4391 no 2_565
H93B H10C 3.3485 no 2_565
H93B H10D 3.1171 no 2_565
H93B H10G 2.8882 no 2_565
H93B H10H 3.1059 no 2_565
H93B H46B 2.9038 no 1_454
H93B H47A 3.2953 no 1_554
H93B H47C 2.3654 no 1_554
H94A C98 3.0503 no 2_565
H94A C100 3.5846 no 2_565
H94A C101 3.2021 no 2_565
H94A H10A 3.2625 no 2_565
H94A H10M 2.2830 no 2_565
H94A H98A 2.5712 no 2_565
H94A H98B 2.6331 no 2_565
H94B H10A 3.2683 no 2_565
H94B H10M 3.2123 no 2_565
H94B H98B 2.9997 no 2_565
H95A C24 3.4525 no 2_675
H95A C41 3.0309 no 1_554
H95A C42 3.5228 no 1_554
H95A C47 3.3569 no 1_554
H95A H24 2.9146 no 2_675
H95A H41 2.3562 no 1_554
H95A H47A 3.2776 no 1_554
H95A H47C 2.8732 no 1_554
H95B H41 3.3031 no 1_554
H95B H66B 3.5604 no 2_665
H95C C23 3.5692 no 2_675
H95C C24 3.2273 no 2_675
H95C C101 3.4218 no 2_565
H95C H10M 2.6121 no 2_565
H95C H10O 3.4029 no 2_565
H95C H24 2.9337 no 2_675
H95C H41 3.5529 no 1_554
H95C H48A 2.9907 no 2_675
H95C H55A 3.2755 no 2_675
H96A C37 3.1539 no 2_666
H96A C38 3.4324 no 2_666
H96A H37 2.4174 no 2_666
H96A H38 2.9945 no 2_666
H96A H93A 2.8769 no 2_565
H96B H91A 3.3814 no 2_565
H96B H91B 3.4011 no 2_565
H96B H93A 2.6607 no 2_565
H97A C8 3.2983 no 1_445
H97A C31 3.2027 no 1_445
H97A C32 3.3418 no 1_445
H97A H8 2.3965 no 1_445
H97A H31 3.1865 no 1_445
H97A H32 3.4156 no 1_445
H97A H38 3.4550 no 2_666
H97B C86 3.5150 no 2_565
H97B H84A 3.5799 no 2_565
H97B H86A 2.5376 no 2_565
H97B H88A 3.2105 no 2_565
H98A C7 3.3082 no 1_445
H98A C8 3.4369 no 1_445
H98A C94 3.4699 no 2_565
H98A H7 2.6854 no 1_445
H98A H8 2.9675 no 1_445
H98A H37 3.3136 no 2_666
H98A H93A 3.3891 no 2_565
H98A H94A 2.5712 no 2_565
H98B C93 3.5916 no 2_565
H98B C94 3.2122 no 2_565
H98B H84A 2.6385 no 2_565
H98B H86A 3.4817 no 2_565
H98B H91B 3.1184 no 2_565
H98B H93A 3.0650 no 2_565
H98B H94A 2.6331 no 2_565
H98B H94B 2.9997 no 2_565
H99A C7 3.4200 no 1_445
H99A C8 3.0440 no 1_445
H99A C107 3.3126 no 1_545
H99A H7 3.2801 no 1_445
H99A H8 2.5038 no 1_445
H99A H10P 3.0613 no 1_545
H99A H10R 2.6820 no 1_545
H99B C84 3.3736 no 2_565
H99B C85 3.0706 no 2_565
H99B C86 3.0893 no 2_565
H99B C87 3.5035 no 2_565
H99B H10R 3.5820 no 1_545
H99B H84A 2.7780 no 2_565
H99B H85A 2.5637 no 2_565
H99B H86A 2.5315 no 2_565
H99B H87A 3.0410 no 2_565

loop_
_geom_hbond_atom_site_label_D
_geom_hbond_atom_site_label_H
_geom_hbond_atom_site_label_A
_geom_hbond_distance_DA
_geom_hbond_distance_DH
_geom_hbond_distance_HA
_geom_hbond_angle_DHA
_geom_hbond_publ_flag
N2 H2A N1 2.872(6) 0.880 2.350 118.2 no
N2 H2A N3 2.917(8) 0.880 2.385 119.2 no
N4 H4 N1 2.922(8) 0.880 2.398 118.5 no
N4 H4 N3 2.848(6) 0.880 2.304 120.1 no

loop_
_geom_torsion_atom_site_label_1
_geom_torsion_atom_site_label_2
_geom_torsion_atom_site_label_3
_geom_torsion_atom_site_label_4
_geom_torsion
_geom_torsion_publ_flag
C23 O1 C48 C49 -160.3(4) no
C48 O1 C23 C22 161.2(4) no
C48 O1 C23 C24 -19.1(7) no
C50 O2 C55 O3 93.5(6) no
C55 O2 C50 C49 102.4(6) no
C55 O2 C50 C51 -82.2(7) no
C55 O3 C63 C58 -100.4(6) no
C55 O3 C63 C62 84.0(7) no
C63 O3 C55 O2 -95.0(7) no
C59 O4 C64 O5 92.4(7) no
C64 O4 C59 C58 100.5(6) no
C64 O4 C59 C60 -82.3(7) no
C64 O5 C72 C67 -98.3(7) no
C64 O5 C72 C71 85.3(7) no
C72 O5 C64 O4 -93.6(7) no
C68 O6 C73 O7 93.8(7) no
C73 O6 C68 C67 100.7(7) no
C73 O6 C68 C69 -81.5(6) no
C73 O7 C81 C76 -102.7(6) no
C73 O7 C81 C80 81.0(6) no
C81 O7 C73 O6 -93.4(6) no
C77 O8 C82 O9 94.1(6) no
C82 O8 C77 C76 98.8(6) no
C82 O8 C77 C78 -82.6(6) no
C54 O9 C82 O8 -92.0(5) no
C82 O9 C54 C49 -102.9(6) no
C82 O9 C54 C53 80.8(6) no
C109 O11 C110 C111 -178.5(9) no
C110 O11 C109 O10 -24.8(16) no
C110 O11 C109 C108 136.1(13) no
C1 N1 C4 C3 2.7(5) no
C1 N1 C4 C5 -173.5(4) no
C4 N1 C1 C2 -2.3(5) no
C4 N1 C1 C20 173.1(4) no
C6 N2 C9 C8 -0.7(5) no
C6 N2 C9 C10 177.0(4) no
C9 N2 C6 C5 179.8(4) no
C9 N2 C6 C7 0.6(5) no
C11 N3 C14 C13 2.3(5) no
C11 N3 C14 C15 -174.7(4) no
C14 N3 C11 C10 175.0(4) no
C14 N3 C11 C12 -2.1(5) no
C16 N4 C19 C18 -2.5(6) no
C16 N4 C19 C20 174.0(5) no
C19 N4 C16 C15 -176.9(5) no
C19 N4 C16 C17 2.5(5) no
N1 C1 C2 C3 1.0(5) no
N1 C1 C20 C19 4.5(8) no
N1 C1 C20 C39 -175.1(4) no
C2 C1 C20 C19 179.0(5) no
C2 C1 C20 C39 -0.5(7) no
C20 C1 C2 C3 -174.3(5) no
C1 C2 C3 C4 0.6(6) no
C2 C3 C4 N1 -2.1(6) no
C2 C3 C4 C5 174.1(4) no
N1 C4 C5 C6 -1.5(7) no
N1 C4 C5 C21 171.4(4) no
C3 C4 C5 C6 -177.1(4) no
C3 C4 C5 C21 -4.3(7) no
C4 C5 C6 N2 -8.5(8) no
C4 C5 C6 C7 170.7(4) no
C4 C5 C21 C22 -74.2(6) no
C4 C5 C21 C26 108.8(5) no
C6 C5 C21 C22 99.1(5) no
C6 C5 C21 C26 -77.9(6) no
C21 C5 C6 N2 178.7(4) no
C21 C5 C6 C7 -2.2(7) no
N2 C6 C7 C8 -0.2(5) no
C5 C6 C7 C8 -179.5(4) no
C6 C7 C8 C9 -0.2(5) no
C7 C8 C9 N2 0.6(6) no
C7 C8 C9 C10 -177.2(4) no
N2 C9 C10 C11 5.6(8) no
N2 C9 C10 C27 -177.2(4) no
C8 C9 C10 C11 -177.0(4) no
C8 C9 C10 C27 0.2(7) no
C9 C10 C11 N3 10.6(8) no
C9 C10 C11 C12 -172.8(4) no
C9 C10 C27 C28 -115.5(6) no
C9 C10 C27 C32 61.1(6) no
C11 C10 C27 C28 62.0(6) no
C11 C10 C27 C32 -121.5(5) no
C27 C10 C11 N3 -166.6(4) no
C27 C10 C11 C12 10.0(7) no
N3 C11 C12 C13 1.1(5) no
C10 C11 C12 C13 -176.0(4) no
C11 C12 C13 C14 0.3(5) no
C12 C13 C14 N3 -1.6(6) no
C12 C13 C14 C15 175.4(4) no
N3 C14 C15 C16 -5.4(8) no
N3 C14 C15 C33 173.7(4) no
C13 C14 C15 C16 178.2(4) no
C13 C14 C15 C33 -2.7(7) no
C14 C15 C16 N4 -6.3(8) no
C14 C15 C16 C17 174.3(4) no
C14 C15 C33 C34 -56.0(6) no
C14 C15 C33 C38 123.9(5) no
C16 C15 C33 C34 123.1(5) no
C16 C15 C33 C38 -57.0(6) no
C33 C15 C16 N4 174.6(4) no
C33 C15 C16 C17 -4.8(7) no
N4 C16 C17 C18 -1.6(6) no
C15 C16 C17 C18 177.9(5) no
C16 C17 C18 C19 -0.0(6) no
C17 C18 C19 N4 1.6(6) no
C17 C18 C19 C20 -175.0(5) no
N4 C19 C20 C1 4.6(9) no
N4 C19 C20 C39 -175.8(5) no
C18 C19 C20 C1 -179.4(5) no
C18 C19 C20 C39 0.1(8) no
C1 C20 C39 C40 -86.0(7) no
C1 C20 C39 C44 96.8(7) no
C19 C20 C39 C40 94.3(7) no
C19 C20 C39 C44 -82.8(7) no
C5 C21 C22 C23 -177.4(4) no
C5 C21 C26 C25 177.7(5) no
C22 C21 C26 C25 0.7(8) no
C26 C21 C22 C23 -0.3(8) no
C21 C22 C23 O1 179.8(5) no
C21 C22 C23 C24 0.1(8) no
O1 C23 C24 C25 -180.0(4) no
C22 C23 C24 C25 -0.3(8) no
C23 C24 C25 C26 0.7(8) no
C24 C25 C26 C21 -0.9(9) no
C10 C27 C28 C29 176.4(5) no
C10 C27 C32 C31 -177.2(5) no
C28 C27 C32 C31 -0.6(9) no
C32 C27 C28 C29 -0.2(9) no
C27 C28 C29 C30 1.2(10) no
C28 C29 C30 C31 -1.3(10) no
C28 C29 C30 C45 177.4(6) no
C29 C30 C31 C32 0.5(10) no
C45 C30 C31 C32 -178.2(6) no
C30 C31 C32 C27 0.5(10) no
C15 C33 C34 C35 -179.2(3) no
C15 C33 C38 C37 -179.7(3) no
C34 C33 C38 C37 0.2(6) no
C38 C33 C34 C35 0.9(6) no
C33 C34 C35 C36 -1.8(6) no
C34 C35 C36 C37 1.4(6) no
C34 C35 C36 C46 -179.4(4) no
C35 C36 C37 C38 -0.3(6) no
C46 C36 C37 C38 -179.4(4) no
C36 C37 C38 C33 -0.5(7) no
C20 C39 C40 C41 -177.0(6) no
C20 C39 C44 C43 177.3(7) no
C40 C39 C44 C43 -0.0(12) no
C44 C39 C40 C41 0.2(12) no
C39 C40 C41 C42 -0.7(13) no
C40 C41 C42 C43 1.0(14) no
C40 C41 C42 C47 177.2(8) no
C41 C42 C43 C44 -0.8(15) no
C47 C42 C43 C44 -177.0(8) no
C42 C43 C44 C39 0.3(15) no
O1 C48 C49 C50 -94.7(6) no
O1 C48 C49 C54 81.4(6) no
C48 C49 C50 O2 -3.5(9) no
C48 C49 C50 C51 -178.8(6) no
C48 C49 C54 O9 3.2(9) no
C48 C49 C54 C53 179.4(6) no
C50 C49 C54 O9 179.4(6) no
C50 C49 C54 C53 -4.4(10) no
C54 C49 C50 O2 -179.7(6) no
C54 C49 C50 C51 5.0(10) no
O2 C50 C51 C52 -178.7(5) no
O2 C50 C51 C56 5.6(9) no
C49 C50 C51 C52 -3.5(10) no
C49 C50 C51 C56 -179.3(6) no
C50 C51 C52 C53 1.3(10) no
C50 C51 C56 C62 85.1(7) no
C50 C51 C56 C84 -145.0(6) no
C52 C51 C56 C62 -90.4(7) no
C52 C51 C56 C84 39.5(9) no
C56 C51 C52 C53 177.0(6) no
C51 C52 C53 C54 -0.8(10) no
C51 C52 C53 C83 -176.6(6) no
C52 C53 C54 O9 178.3(6) no
C52 C53 C54 C49 2.3(10) no
C52 C53 C83 C78 92.3(7) no
C52 C53 C83 C102 -38.6(9) no
C54 C53 C83 C78 -83.4(7) no
C54 C53 C83 C102 145.7(6) no
C83 C53 C54 O9 -5.7(10) no
C83 C53 C54 C49 178.2(6) no
C51 C56 C62 C61 92.3(6) no
C51 C56 C62 C63 -84.1(6) no
C51 C56 C84 C85 66.5(7) no
C62 C56 C84 C85 -167.6(5) no
C84 C56 C62 C61 -36.6(8) no
C84 C56 C62 C63 147.1(5) no
C57 C58 C59 O4 -5.0(9) no
C57 C58 C59 C60 177.9(6) no
C57 C58 C63 O3 5.6(10) no
C57 C58 C63 C62 -178.9(6) no
C59 C58 C63 O3 -175.0(6) no
C59 C58 C63 C62 0.5(10) no
C63 C58 C59 O4 175.6(6) no
C63 C58 C59 C60 -1.5(10) no
O4 C59 C60 C61 -177.1(5) no
O4 C59 C60 C65 5.9(9) no
C58 C59 C60 C61 -0.0(10) no
C58 C59 C60 C65 -177.0(6) no
C59 C60 C61 C62 2.7(9) no
C59 C60 C65 C71 84.6(7) no
C59 C60 C65 C90 -148.5(6) no
C61 C60 C65 C71 -92.2(7) no
C61 C60 C65 C90 34.6(8) no
C65 C60 C61 C62 179.6(5) no
C60 C61 C62 C56 179.9(5) no
C60 C61 C62 C63 -3.7(9) no
C56 C62 C63 O3 -6.1(9) no
C56 C62 C63 C58 178.5(5) no
C61 C62 C63 O3 177.4(5) no
C61 C62 C63 C58 2.0(9) no
C60 C65 C71 C70 91.7(6) no
C60 C65 C71 C72 -84.5(7) no
C60 C65 C90 C91 58.9(8) no
C71 C65 C90 C91 -178.0(6) no
C90 C65 C71 C70 -34.3(9) no
C90 C65 C71 C72 149.5(6) no
C66 C67 C68 O6 -2.8(8) no
C66 C67 C68 C69 179.5(5) no
C66 C67 C72 O5 4.5(8) no
C66 C67 C72 C71 -179.2(5) no
C68 C67 C72 O5 -177.8(5) no
C68 C67 C72 C71 -1.5(8) no
C72 C67 C68 O6 179.4(5) no
C72 C67 C68 C69 1.7(8) no
O6 C68 C69 C70 -178.5(4) no
O6 C68 C69 C74 3.7(8) no
C67 C68 C69 C70 -0.8(8) no
C67 C68 C69 C74 -178.7(5) no
C68 C69 C70 C71 -0.4(8) no
C68 C69 C74 C80 85.7(7) no
C68 C69 C74 C96 -145.5(5) no
C70 C69 C74 C80 -92.1(6) no
C70 C69 C74 C96 36.8(8) no
C74 C69 C70 C71 177.4(5) no
C69 C70 C71 C65 -175.7(5) no
C69 C70 C71 C72 0.6(8) no
C65 C71 C72 O5 -7.1(8) no
C65 C71 C72 C67 176.8(5) no
C70 C71 C72 O5 176.5(5) no
C70 C71 C72 C67 0.4(8) no
C69 C74 C80 C79 91.5(7) no
C69 C74 C80 C81 -85.0(7) no
C69 C74 C96 C97 65.1(8) no
C80 C74 C96 C97 -169.4(5) no
C96 C74 C80 C79 -37.2(8) no
C96 C74 C80 C81 146.3(6) no
C75 C76 C77 O8 0.4(8) no
C75 C76 C77 C78 -178.2(5) no
C75 C76 C81 O7 -0.0(8) no
C75 C76 C81 C80 176.1(5) no
C77 C76 C81 O7 -178.4(5) no
C77 C76 C81 C80 -2.2(9) no
C81 C76 C77 O8 178.7(5) no
C81 C76 C77 C78 0.1(8) no
O8 C77 C78 C79 -177.7(4) no
O8 C77 C78 C83 4.2(8) no
C76 C77 C78 C79 0.9(8) no
C76 C77 C78 C83 -177.2(5) no
C77 C78 C79 C80 -0.0(8) no
C77 C78 C83 C53 84.4(6) no
C77 C78 C83 C102 -144.9(5) no
C79 C78 C83 C53 -93.7(5) no
C79 C78 C83 C102 37.0(7) no
C83 C78 C79 C80 178.1(5) no
C78 C79 C80 C74 -178.5(5) no
C78 C79 C80 C81 -1.9(8) no
C74 C80 C81 O7 -4.2(8) no
C74 C80 C81 C76 179.7(5) no
C79 C80 C81 O7 179.1(5) no
C79 C80 C81 C76 3.0(9) no
C53 C83 C102 C103 -63.0(7) no
C78 C83 C102 C103 169.2(5) no
C56 C84 C85 C86 180.0(5) no
C84 C85 C86 C87 -169.0(6) no
C85 C86 C87 C88 166.8(7) no
C86 C87 C88 C89 62.0(15) no
C65 C90 C91 C92 43.2(14) no
C90 C91 C92 C93 -168.0(9) no
C91 C92 C93 C94 93.7(15) no
C92 C93 C94 C95 90(2) no
C74 C96 C97 C98 175.8(5) no
C96 C97 C98 C99 179.0(6) no
C97 C98 C99 C100 -171.4(6) no
C98 C99 C100 C101 -68.4(11) no
C83 C102 C103 C104 -167.0(5) no
C102 C103 C104 C105 -179.1(6) no
C103 C104 C105 C106 62.4(10) no
C104 C105 C106 C107 168.2(7) no
